data_4083278
loop_
_publ_author_name
'Weiss, Marcel'
'Frey, Wolfgang'
'Peters, Ren\'e'

_publ_section_title
;
 Asymmetric Synthesis of Heterobimetallic Planar Chiral Ferrocene
 Pallada-/Platinacycles and Their Application to Enantioselective
 Aza-Claisen Rearrangements
;
_journal_issue 17
_journal_name_full Organometallics
_journal_page_first 6365
_journal_paper_doi 10.1021/om300600v
_journal_volume 31
_journal_year 2012
_chemical_absolute_configuration rd
_chemical_formula_moiety ' C108 H88 Cl4 Fe2 N8 O8 Pd2 Pt2 S4, 7(C H Cl3)'
_chemical_formula_sum 'C115 H95 Cl25 Fe2 N8 O8 Pd2 Pt2 S4'
_chemical_formula_weight 3446.16
_chemical_name_systematic 'Compound [FBIP-CL]~2~'
_space_group_IT_number 4
_symmetry_cell_setting monoclinic
_symmetry_space_group_name_Hall 'P 2yb'
_symmetry_space_group_name_H-M 'P 1 21 1'
_atom_sites_solution_hydrogens geom
_atom_sites_solution_primary direct
_atom_sites_solution_secondary difmap
_audit_creation_method SHELXL-97
_cell_angle_alpha 90.00
_cell_angle_beta 118.643(2)
_cell_angle_gamma 90.00
_cell_formula_units_Z 2
_cell_length_a 15.2401(5)
_cell_length_b 30.2619(12)
_cell_length_c 15.5994(6)
_cell_measurement_reflns_used 33804
_cell_measurement_temperature 100(2)
_cell_measurement_theta_max 30.62
_cell_measurement_theta_min 1.35
_cell_volume 6313.9(4)
_computing_cell_refinement 'Bruker APEX II Software Suite, 2008'
_computing_data_collection 'Bruker APEX II Software Suite, 2008'
_computing_data_reduction 'Bruker APEX II Software Suite, 2008'
_computing_molecular_graphics 'SHELXTL-plus, XP (Sheldrick, 1991)'
_computing_structure_refinement 'SHELXL-97 (Sheldrick, 1997)'
_computing_structure_solution 'SHELXS-97 (Sheldrick, 1990)'
_diffrn_ambient_temperature 100(2)
_diffrn_measured_fraction_theta_full 0.983
_diffrn_measured_fraction_theta_max 0.983
_diffrn_measurement_device_type 'Bruker Kappa APEX II Duo'
_diffrn_measurement_method 'Omega + Phi Scans'
_diffrn_radiation_monochromator Triumph
_diffrn_radiation_source 'fine-focus sealed tube'
_diffrn_radiation_type MoK\a
_diffrn_radiation_wavelength 0.71073
_diffrn_reflns_av_R_equivalents 0.0312
_diffrn_reflns_av_sigmaI/netI 0.0473
_diffrn_reflns_limit_h_max 21
_diffrn_reflns_limit_h_min -21
_diffrn_reflns_limit_k_max 43
_diffrn_reflns_limit_k_min -43
_diffrn_reflns_limit_l_max 22
_diffrn_reflns_limit_l_min -21
_diffrn_reflns_number 129233
_diffrn_reflns_theta_full 30.62
_diffrn_reflns_theta_max 30.62
_diffrn_reflns_theta_min 1.35
_diffrn_standards_decay_% 0
_diffrn_standards_interval_count 0
_diffrn_standards_number 0
_exptl_absorpt_coefficient_mu 3.363
_exptl_absorpt_correction_T_max 0.6503
_exptl_absorpt_correction_T_min 0.4220
_exptl_absorpt_correction_type multi-scan
_exptl_absorpt_process_details 'Blessing, 1995'
_exptl_crystal_colour red
_exptl_crystal_density_diffrn 1.813
_exptl_crystal_density_method 'not measured'
_exptl_crystal_description block
_exptl_crystal_F_000 3388
_exptl_crystal_size_max 0.31
_exptl_crystal_size_mid 0.18
_exptl_crystal_size_min 0.14
_refine_diff_density_max 4.744
_refine_diff_density_min -4.833
_refine_diff_density_rms 0.193
_refine_ls_abs_structure_details 'Flack H D (1983), Acta Cryst. A39, 876-881'
_refine_ls_abs_structure_Flack 0.016(6)
_refine_ls_extinction_method none
_refine_ls_goodness_of_fit_ref 1.082
_refine_ls_hydrogen_treatment constr
_refine_ls_matrix_type fullcycle
_refine_ls_number_parameters 1499
_refine_ls_number_reflns 37781
_refine_ls_number_restraints 217
_refine_ls_restrained_S_all 1.082
_refine_ls_R_factor_all 0.0575
_refine_ls_R_factor_gt 0.0492
_refine_ls_shift/su_max 0.002
_refine_ls_shift/su_mean 0.000
_refine_ls_structure_factor_coef Fsqd
_refine_ls_weighting_details 'calc w=1/[\s^2^(Fo^2^)+(0.0210P)^2^+59.3176P] where P=(Fo^2^+2Fc^2^)/3'
_refine_ls_weighting_scheme calc
_refine_ls_wR_factor_gt 0.1202
_refine_ls_wR_factor_ref 0.1231
_reflns_number_gt 33804
_reflns_number_total 37781
_reflns_threshold_expression >2sigma(I)
_cod_data_source_file om300600v_si_002.cif
_cod_data_source_block s1806lm1
_cod_original_sg_symbol_H-M 'P 21'
_cod_database_code 4083278

loop_
_symmetry_equiv_pos_as_xyz
'x, y, z'
'-x, y+1/2, -z'

loop_
_atom_site_label
_atom_site_type_symbol
_atom_site_fract_x
_atom_site_fract_y
_atom_site_fract_z
_atom_site_U_iso_or_equiv
_atom_site_adp_type
_atom_site_occupancy
_atom_site_symmetry_multiplicity
_atom_site_calc_flag
_atom_site_refinement_flags
Pt1 Pt 0.28379(2) 0.906334(10) 0.41954(2) 0.01561(6) Uani 0.54 1 d P
Pd1 Pd 0.28379(2) 0.906334(10) 0.41954(2) 0.01561(6) Uani 0.46 1 d P
Pt2 Pt 0.05011(2) 1.017321(9) 0.41544(2) 0.01509(6) Uani 0.54 1 d P
Pd2 Pd 0.05011(2) 1.017321(9) 0.41544(2) 0.01509(6) Uani 0.46 1 d P
Pt3 Pt 0.00448(2) 0.911456(10) 0.32945(2) 0.01461(6) Uani 0.46 1 d P
Pd3 Pd 0.00448(2) 0.911456(10) 0.32945(2) 0.01461(6) Uani 0.54 1 d P
Pt4 Pt 0.24538(2) 1.011737(10) 0.33306(2) 0.01510(6) Uani 0.46 1 d P
Pd4 Pd 0.24538(2) 1.011737(10) 0.33306(2) 0.01510(6) Uani 0.54 1 d P
Cl1 Cl -0.02602(12) 0.98617(5) 0.26093(11) 0.0173(3) Uani 1 1 d .
Cl2 Cl 0.07703(13) 0.94287(5) 0.48352(11) 0.0187(3) Uani 1 1 d .
Cl3 Cl 0.32010(12) 0.98090(5) 0.48784(12) 0.0198(3) Uani 1 1 d .
Cl4 Cl 0.20704(13) 0.93721(5) 0.26454(12) 0.0190(3) Uani 1 1 d .
Fe1 Fe 0.13878(7) 0.80840(3) 0.37949(7) 0.01637(17) Uani 1 1 d .
C1 C -0.0089(5) 0.8170(2) 0.2983(4) 0.0173(12) Uani 1 1 d U
C2 C 0.0126(5) 0.7741(2) 0.3409(5) 0.0218(13) Uani 1 1 d U
H2 H -0.0032 0.7467 0.3073 0.026 Uiso 1 1 calc R
C3 C 0.0627(5) 0.7806(2) 0.4445(5) 0.0200(13) Uani 1 1 d U
H3 H 0.0849 0.7579 0.4922 0.024 Uiso 1 1 calc R
C4 C 0.0739(5) 0.8272(2) 0.4643(5) 0.0182(12) Uani 1 1 d U
H4 H 0.1072 0.8402 0.5274 0.022 Uiso 1 1 calc R
C5 C 0.0274(5) 0.8508(2) 0.3747(4) 0.0154(12) Uani 1 1 d U
C6 C 0.2011(5) 0.8207(2) 0.2913(5) 0.0221(13) Uani 1 1 d U
H6 H 0.1675 0.8327 0.2272 0.027 Uiso 1 1 calc R
C7 C 0.2060(6) 0.7741(2) 0.3160(5) 0.0250(14) Uani 1 1 d U
H7 H 0.1773 0.7506 0.2706 0.030 Uiso 1 1 calc R
C8 C 0.2601(5) 0.7696(2) 0.4180(5) 0.0231(13) Uani 1 1 d U
H8 H 0.2745 0.7428 0.4538 0.028 Uiso 1 1 calc R
C9 C 0.2896(5) 0.8135(2) 0.4582(5) 0.0196(12) Uani 1 1 d U
C10 C 0.2535(5) 0.8448(2) 0.3768(5) 0.0184(12) Uani 1 1 d U
Fe2 Fe 0.15811(7) 1.11550(3) 0.37770(7) 0.01629(17) Uani 1 1 d .
C11 C 0.0813(5) 1.11099(19) 0.4524(4) 0.0160(11) Uani 1 1 d U
C12 C 0.0712(5) 1.1545(2) 0.4109(5) 0.0209(13) Uani 1 1 d U
H12 H 0.0913 1.1817 0.4455 0.025 Uiso 1 1 calc R
C13 C 0.0262(5) 1.1489(2) 0.3094(5) 0.0223(13) Uani 1 1 d U
H13 H 0.0091 1.1721 0.2632 0.027 Uiso 1 1 calc R
C14 C 0.0096(6) 1.1032(2) 0.2859(5) 0.0226(13) Uani 1 1 d U
H14 H -0.0179 1.0912 0.2219 0.027 Uiso 1 1 calc R
C15 C 0.0409(5) 1.0784(2) 0.3734(5) 0.0189(12) Uani 1 1 d U
C16 C 0.2300(5) 1.1055(2) 0.3004(5) 0.0193(12) Uani 1 1 d U
C17 C 0.2503(6) 1.1488(2) 0.3406(5) 0.0242(14) Uani 1 1 d U
H17 H 0.2356 1.1758 0.3056 0.029 Uiso 1 1 calc R
C18 C 0.2984(5) 1.1433(2) 0.4468(5) 0.0230(14) Uani 1 1 d U
H18 H 0.3216 1.1663 0.4940 0.028 Uiso 1 1 calc R
C19 C 0.3040(5) 1.0966(2) 0.4663(5) 0.0192(13) Uani 1 1 d U
H19 H 0.3288 1.0837 0.5292 0.023 Uiso 1 1 calc R
C20 C 0.2672(5) 1.0731(2) 0.3785(5) 0.0168(12) Uani 1 1 d U
S1 S -0.15470(13) 0.76945(5) 0.07513(12) 0.0203(3) Uani 1 1 d .
O1 O -0.0832(4) 0.73956(16) 0.1424(4) 0.0255(11) Uani 1 1 d .
O2 O -0.1860(4) 0.76706(17) -0.0270(4) 0.0260(11) Uani 1 1 d .
N1 N -0.0638(4) 0.88076(17) 0.2004(4) 0.0176(11) Uani 1 1 d .
N2 N -0.1051(4) 0.81996(18) 0.1076(4) 0.0184(11) Uani 1 1 d .
C21 C -0.0580(5) 0.8372(2) 0.2024(5) 0.0161(12) Uani 1 1 d .
C22 C -0.1420(5) 0.8568(2) 0.0363(5) 0.0198(13) Uani 1 1 d .
H22 H -0.2136 0.8516 -0.0123 0.024 Uiso 1 1 calc R
C23 C -0.1345(5) 0.8967(2) 0.1036(5) 0.0203(12) Uani 1 1 d .
H23 H -0.1078 0.9235 0.0864 0.024 Uiso 1 1 calc R
S2 S 0.44284(13) 0.76797(6) 0.68218(12) 0.0222(3) Uani 1 1 d .
O3 O 0.4763(4) 0.76697(19) 0.7850(4) 0.0300(12) Uani 1 1 d .
O4 O 0.3715(4) 0.73629(17) 0.6190(4) 0.0266(11) Uani 1 1 d .
N3 N 0.3544(4) 0.87681(17) 0.5498(4) 0.0151(10) Uani 1 1 d U
N4 N 0.3901(4) 0.81736(18) 0.6461(4) 0.0196(11) Uani 1 1 d .
C24 C 0.3448(5) 0.8334(2) 0.5515(5) 0.0181(12) Uani 1 1 d .
C25 C 0.4300(5) 0.8562(2) 0.7138(5) 0.0199(13) Uani 1 1 d .
H25 H 0.5008 0.8504 0.7642 0.024 Uiso 1 1 calc R
C26 C 0.4267(5) 0.8937(2) 0.6451(5) 0.0193(12) Uani 1 1 d U
H26 H 0.4006 0.9214 0.6599 0.023 Uiso 1 1 calc R
S3 S 0.14770(13) 1.15600(5) 0.67626(12) 0.0181(3) Uani 1 1 d .
O5 O 0.2150(4) 1.15693(16) 0.7802(3) 0.0216(10) Uani 1 1 d .
O6 O 0.1578(4) 1.18745(15) 0.6148(4) 0.0237(10) Uani 1 1 d .
N5 N 0.1085(4) 1.04710(17) 0.5459(4) 0.0172(11) Uani 1 1 d .
N6 N 0.1663(4) 1.10645(18) 0.6407(4) 0.0173(10) Uani 1 1 d .
C27 C 0.1191(5) 1.0903(2) 0.5470(4) 0.0148(11) Uani 1 1 d U
C28 C 0.1307(5) 1.0300(2) 0.6404(5) 0.0187(12) Uani 1 1 d U
H28 H 0.1711 1.0023 0.6545 0.022 Uiso 1 1 calc R
C29 C 0.1953(5) 1.0678(2) 0.7116(5) 0.0166(12) Uani 1 1 d .
H29 H 0.1734 1.0735 0.7617 0.020 Uiso 1 1 calc R
S4 S 0.15056(13) 1.15331(5) 0.07578(12) 0.0194(3) Uani 1 1 d .
O7 O 0.0773(4) 1.15439(17) -0.0253(4) 0.0245(10) Uani 1 1 d .
O8 O 0.1438(4) 1.18292(16) 0.1436(4) 0.0243(11) Uani 1 1 d .
N7 N 0.1919(4) 1.04232(17) 0.2046(4) 0.0165(10) Uani 1 1 d .
N8 N 0.1411(4) 1.10281(18) 0.1104(4) 0.0187(11) Uani 1 1 d .
C30 C 0.1872(5) 1.0855(2) 0.2045(5) 0.0170(12) Uani 1 1 d .
C31 C 0.1074(5) 1.0643(2) 0.0406(5) 0.0177(12) Uani 1 1 d .
H31 H 0.1287 1.0693 -0.0101 0.021 Uiso 1 1 calc R
C32 C 0.1685(5) 1.0263(2) 0.1071(5) 0.0188(12) Uani 1 1 d .
H32 H 0.1268 0.9989 0.0909 0.023 Uiso 1 1 calc R
C33 C -0.2609(5) 0.7688(2) 0.0913(5) 0.0208(13) Uani 1 1 d .
C34 C -0.3559(6) 0.7749(3) 0.0092(6) 0.0295(15) Uani 1 1 d U
H34 H -0.3617 0.7807 -0.0532 0.035 Uiso 1 1 calc R
C35 C -0.4385(6) 0.7725(3) 0.0204(6) 0.0334(17) Uani 1 1 d .
H35 H -0.5028 0.7756 -0.0350 0.040 Uiso 1 1 calc R
C36 C -0.4302(6) 0.7655(3) 0.1127(6) 0.0289(15) Uani 1 1 d .
C37 C -0.3374(6) 0.7610(3) 0.1919(6) 0.0291(16) Uani 1 1 d .
H37 H -0.3320 0.7569 0.2546 0.035 Uiso 1 1 calc R
C38 C -0.2515(6) 0.7623(2) 0.1833(5) 0.0259(15) Uani 1 1 d .
H38 H -0.1876 0.7588 0.2390 0.031 Uiso 1 1 calc R
C39 C 0.5467(6) 0.7668(2) 0.6634(5) 0.0248(14) Uani 1 1 d .
C40 C 0.5345(6) 0.7636(3) 0.5697(6) 0.0323(16) Uani 1 1 d U
H40 H 0.4690 0.7619 0.5157 0.039 Uiso 1 1 calc R
C41 C 0.6145(7) 0.7630(3) 0.5540(6) 0.0350(18) Uani 1 1 d .
H41 H 0.6043 0.7613 0.4891 0.042 Uiso 1 1 calc R
C42 C 0.7131(6) 0.7649(2) 0.6330(6) 0.0305(16) Uani 1 1 d .
C43 C 0.7248(5) 0.7675(2) 0.7268(6) 0.0299(16) Uani 1 1 d .
H43 H 0.7902 0.7684 0.7811 0.036 Uiso 1 1 calc R
C44 C 0.6417(5) 0.7688(2) 0.7428(6) 0.0264(14) Uani 1 1 d .
H44 H 0.6505 0.7710 0.8072 0.032 Uiso 1 1 calc R
C45 C 0.0233(5) 1.1561(2) 0.6559(5) 0.0179(12) Uani 1 1 d .
C46 C -0.0549(6) 1.1614(2) 0.5616(5) 0.0242(14) Uani 1 1 d .
H46 H -0.0418 1.1653 0.5084 0.029 Uiso 1 1 calc R
C47 C -0.1499(6) 1.1610(2) 0.5467(6) 0.0273(15) Uani 1 1 d .
H47 H -0.2033 1.1643 0.4820 0.033 Uiso 1 1 calc R
C48 C -0.1718(6) 1.1561(2) 0.6223(6) 0.0262(14) Uani 1 1 d .
C49 C -0.0917(6) 1.1523(2) 0.7166(6) 0.0259(14) Uani 1 1 d .
H49 H -0.1050 1.1501 0.7700 0.031 Uiso 1 1 calc R
C50 C 0.0064(6) 1.1515(2) 0.7345(5) 0.0231(13) Uani 1 1 d .
H50 H 0.0602 1.1479 0.7988 0.028 Uiso 1 1 calc R
C51 C 0.2703(5) 1.1565(2) 0.0876(5) 0.0222(13) Uani 1 1 d .
C52 C 0.3537(6) 1.1579(2) 0.1778(5) 0.0270(15) Uani 1 1 d U
H52 H 0.3464 1.1566 0.2349 0.032 Uiso 1 1 calc R
C53 C 0.4484(6) 1.1613(3) 0.1868(6) 0.0276(15) Uani 1 1 d .
H53 H 0.5059 1.1624 0.2494 0.033 Uiso 1 1 calc R
C54 C 0.4580(5) 1.1632(2) 0.1016(6) 0.0268(15) Uani 1 1 d .
C55 C 0.3732(6) 1.1619(3) 0.0106(6) 0.0285(15) Uani 1 1 d .
H55 H 0.3795 1.1634 -0.0471 0.034 Uiso 1 1 calc R
C56 C 0.2786(6) 1.1583(2) 0.0039(6) 0.0263(14) Uani 1 1 d .
H56 H 0.2204 1.1571 -0.0582 0.032 Uiso 1 1 calc R
C57 C 0.5266(5) 0.9025(2) 0.6510(5) 0.0235(13) Uani 1 1 d .
C58 C 0.5540(6) 0.8838(3) 0.5874(7) 0.0332(17) Uani 1 1 d .
H58 H 0.5073 0.8658 0.5359 0.040 Uiso 1 1 calc R
C59 C 0.6489(7) 0.8906(3) 0.5959(8) 0.043(2) Uani 1 1 d .
H59 H 0.6663 0.8779 0.5503 0.052 Uiso 1 1 calc R
C60 C 0.7167(6) 0.9162(3) 0.6727(8) 0.044(2) Uani 1 1 d .
H60 H 0.7820 0.9205 0.6808 0.053 Uiso 1 1 calc R
C61 C 0.6904(6) 0.9361(3) 0.7388(7) 0.042(2) Uani 1 1 d .
H61 H 0.7362 0.9548 0.7895 0.050 Uiso 1 1 calc R
C62 C 0.5967(6) 0.9278(2) 0.7282(6) 0.0278(15) Uani 1 1 d U
H62 H 0.5794 0.9397 0.7745 0.033 Uiso 1 1 calc R
C63 C 0.2624(5) 1.0175(2) 0.1010(5) 0.0217(12) Uani 1 1 d .
C64 C 0.2570(7) 0.9934(3) 0.0228(6) 0.0349(18) Uani 1 1 d .
H64 H 0.1959 0.9796 -0.0215 0.042 Uiso 1 1 calc R
C65 C 0.3395(8) 0.9893(3) 0.0087(7) 0.040(2) Uani 1 1 d .
H65 H 0.3349 0.9732 -0.0457 0.049 Uiso 1 1 calc R
C66 C 0.4293(7) 1.0088(3) 0.0747(7) 0.042(2) Uani 1 1 d .
H66 H 0.4864 1.0056 0.0658 0.050 Uiso 1 1 calc R
C67 C 0.4365(6) 1.0327(3) 0.1527(7) 0.0335(18) Uani 1 1 d .
H67 H 0.4980 1.0461 0.1970 0.040 Uiso 1 1 calc R
C68 C 0.3549(5) 1.0370(2) 0.1663(6) 0.0256(14) Uani 1 1 d .
H68 H 0.3604 1.0533 0.2206 0.031 Uiso 1 1 calc R
C69 C 0.3052(5) 1.0597(2) 0.7600(5) 0.0233(13) Uani 1 1 d .
C70 C 0.3623(6) 1.0718(3) 0.8564(6) 0.0323(16) Uani 1 1 d .
H70 H 0.3313 1.0847 0.8906 0.039 Uiso 1 1 calc R
C71 C 0.4661(7) 1.0651(3) 0.9042(7) 0.0383(19) Uani 1 1 d U
H71 H 0.5056 1.0744 0.9700 0.046 Uiso 1 1 calc R
C72 C 0.5108(8) 1.0449(4) 0.8557(8) 0.047(2) Uani 1 1 d U
H72 H 0.5808 1.0398 0.8884 0.056 Uiso 1 1 calc R
C73 C 0.4536(7) 1.0323(3) 0.7601(8) 0.043(2) Uani 1 1 d .
H73 H 0.4843 1.0187 0.7264 0.052 Uiso 1 1 calc R
C74 C 0.3507(7) 1.0393(3) 0.7123(7) 0.0332(17) Uani 1 1 d .
H74 H 0.3114 1.0299 0.6465 0.040 Uiso 1 1 calc R
C75 C 0.0350(5) 1.0211(2) 0.6472(5) 0.0212(13) Uani 1 1 d .
C76 C -0.0540(6) 1.0393(3) 0.5822(6) 0.0304(16) Uani 1 1 d .
H76 H -0.0586 1.0566 0.5294 0.037 Uiso 1 1 calc R
C77 C -0.1397(7) 1.0325(3) 0.5934(7) 0.039(2) Uani 1 1 d .
H77 H -0.2015 1.0456 0.5485 0.046 Uiso 1 1 calc R
C78 C -0.1340(8) 1.0070(3) 0.6689(8) 0.045(2) Uani 1 1 d .
H78 H -0.1915 1.0024 0.6766 0.054 Uiso 1 1 calc R
C79 C -0.0426(8) 0.9882(3) 0.7340(7) 0.043(2) Uani 1 1 d .
H79 H -0.0379 0.9703 0.7860 0.051 Uiso 1 1 calc R
C80 C 0.0416(7) 0.9953(3) 0.7238(6) 0.0317(17) Uani 1 1 d .
H80 H 0.1038 0.9826 0.7690 0.038 Uiso 1 1 calc R
C81 C -0.0816(6) 0.8625(2) -0.0165(5) 0.0244(14) Uani 1 1 d .
C82 C 0.0138(6) 0.8777(3) 0.0297(6) 0.038(2) Uani 1 1 d .
H82 H 0.0445 0.8852 0.0971 0.046 Uiso 1 1 calc R
C83 C 0.0660(7) 0.8822(4) -0.0211(8) 0.049(3) Uani 1 1 d .
H83 H 0.1336 0.8918 0.0114 0.058 Uiso 1 1 calc R
C84 C 0.0191(7) 0.8725(4) -0.1218(8) 0.045(2) Uani 1 1 d .
H84 H 0.0548 0.8760 -0.1572 0.054 Uiso 1 1 calc R
C85 C -0.0750(7) 0.8585(3) -0.1670(7) 0.040(2) Uani 1 1 d .
H85 H -0.1066 0.8524 -0.2350 0.048 Uiso 1 1 calc R
C86 C -0.1278(6) 0.8528(2) -0.1155(5) 0.0264(14) Uani 1 1 d .
H86 H -0.1948 0.8424 -0.1479 0.032 Uiso 1 1 calc R
C87 C -0.0034(5) 1.0577(2) -0.0089(5) 0.0205(12) Uani 1 1 d .
C88 C -0.0493(6) 1.0407(3) 0.0440(5) 0.0261(14) Uani 1 1 d .
H88 H -0.0102 1.0337 0.1113 0.031 Uiso 1 1 calc R
C89 C -0.1516(6) 1.0343(3) -0.0027(7) 0.0338(18) Uani 1 1 d .
H89 H -0.1828 1.0223 0.0323 0.041 Uiso 1 1 calc R
C90 C -0.2086(7) 1.0453(3) -0.1003(8) 0.042(2) Uani 1 1 d .
H90 H -0.2791 1.0416 -0.1318 0.051 Uiso 1 1 calc R
C91 C -0.1644(7) 1.0612(3) -0.1511(7) 0.040(2) Uani 1 1 d .
H91 H -0.2048 1.0679 -0.2183 0.048 Uiso 1 1 calc R
C92 C -0.0633(6) 1.0679(3) -0.1088(5) 0.0287(15) Uani 1 1 d .
H92 H -0.0340 1.0792 -0.1460 0.034 Uiso 1 1 calc R
C93 C -0.2352(5) 0.9064(2) 0.0970(5) 0.0213(12) Uani 1 1 d U
C94 C -0.2636(6) 0.8870(2) 0.1620(5) 0.0267(14) Uani 1 1 d .
H94 H -0.2172 0.8697 0.2152 0.032 Uiso 1 1 calc R
C95 C -0.3598(6) 0.8935(3) 0.1481(6) 0.0338(18) Uani 1 1 d .
H95 H -0.3794 0.8800 0.1912 0.041 Uiso 1 1 calc R
C96 C -0.4262(7) 0.9190(3) 0.0728(7) 0.044(2) Uani 1 1 d .
H96 H -0.4916 0.9235 0.0644 0.052 Uiso 1 1 calc R
C97 C -0.3994(7) 0.9380(3) 0.0097(7) 0.042(2) Uani 1 1 d .
H97 H -0.4469 0.9551 -0.0433 0.051 Uiso 1 1 calc R
C98 C -0.3038(7) 0.9327(3) 0.0218(7) 0.0375(19) Uani 1 1 d .
H98 H -0.2853 0.9470 -0.0214 0.045 Uiso 1 1 calc R
C99 C -0.5245(8) 0.7620(4) 0.1216(8) 0.048(2) Uani 1 1 d .
H99A H -0.5773 0.7800 0.0708 0.073 Uiso 1 1 calc R
H99B H -0.5112 0.7726 0.1861 0.073 Uiso 1 1 calc R
H99C H -0.5462 0.7311 0.1138 0.073 Uiso 1 1 calc R
C100 C 0.8026(7) 0.7636(3) 0.6182(7) 0.0360(18) Uani 1 1 d .
H10A H 0.8487 0.7407 0.6599 0.054 Uiso 1 1 calc R
H10B H 0.8363 0.7924 0.6354 0.054 Uiso 1 1 calc R
H10C H 0.7818 0.7570 0.5496 0.054 Uiso 1 1 calc R
C101 C -0.2763(6) 1.1547(3) 0.6051(8) 0.042(2) Uani 1 1 d .
H10D H -0.3199 1.1706 0.5447 0.063 Uiso 1 1 calc R
H10E H -0.2797 1.1688 0.6601 0.063 Uiso 1 1 calc R
H10F H -0.2984 1.1239 0.5994 0.063 Uiso 1 1 calc R
C102 C 0.5600(7) 1.1683(3) 0.1111(8) 0.043(2) Uani 1 1 d .
H10G H 0.5548 1.1685 0.0460 0.065 Uiso 1 1 calc R
H10H H 0.6025 1.1437 0.1492 0.065 Uiso 1 1 calc R
H10I H 0.5895 1.1962 0.1443 0.065 Uiso 1 1 calc R
C103 C 0.3688(6) 0.8664(3) 0.7627(6) 0.0267(14) Uani 1 1 d U
C104 C 0.2718(6) 0.8837(3) 0.7088(7) 0.0370(19) Uani 1 1 d .
H104 H 0.2442 0.8891 0.6407 0.044 Uiso 1 1 calc R
C105 C 0.2162(7) 0.8928(4) 0.7573(9) 0.049(3) Uani 1 1 d .
H105 H 0.1483 0.9016 0.7199 0.059 Uiso 1 1 calc R
C106 C 0.2542(8) 0.8897(4) 0.8505(8) 0.048(2) Uani 1 1 d U
H106 H 0.2186 0.9007 0.8821 0.058 Uiso 1 1 calc R
C107 C 0.3497(10) 0.8698(4) 0.9062(9) 0.055(3) Uani 1 1 d .
H107 H 0.3735 0.8626 0.9730 0.066 Uiso 1 1 calc R
C108 C 0.4064(8) 0.8611(3) 0.8625(6) 0.0375(19) Uani 1 1 d .
H108 H 0.4732 0.8512 0.9011 0.045 Uiso 1 1 calc R
C1S C -0.2226(7) 1.0518(3) 0.2594(7) 0.040(2) Uani 1 1 d U
H1S H -0.1495 1.0450 0.2912 0.048 Uiso 1 1 calc R
Cl5 Cl -0.2442(3) 1.08817(11) 0.3342(2) 0.0700(10) Uani 1 1 d .
Cl6 Cl -0.2869(3) 1.00294(14) 0.2418(5) 0.1138(19) Uani 1 1 d .
Cl7 Cl -0.2576(3) 1.07793(17) 0.1466(2) 0.0962(16) Uani 1 1 d .
C2S C 0.4048(7) 0.8748(3) 0.2628(6) 0.0373(19) Uani 1 1 d .
H2S H 0.3656 0.8837 0.2963 0.045 Uiso 1 1 calc R
Cl8 Cl 0.4997(3) 0.83779(11) 0.3394(2) 0.0732(11) Uani 1 1 d .
Cl9 Cl 0.4569(3) 0.92174(12) 0.2426(3) 0.0801(11) Uani 1 1 d .
Cl10 Cl 0.3239(2) 0.84910(12) 0.1529(2) 0.0620(8) Uani 1 1 d .
C3S C -0.1429(7) 0.8841(3) 0.4636(6) 0.0361(18) Uani 1 1 d .
H3S H -0.0958 0.8938 0.4396 0.043 Uiso 1 1 calc R
Cl11 Cl -0.1960(3) 0.83415(11) 0.4071(2) 0.0660(9) Uani 1 1 d .
Cl12 Cl -0.0749(2) 0.87792(12) 0.5891(2) 0.0654(8) Uani 1 1 d .
Cl13 Cl -0.2334(4) 0.92491(18) 0.4336(4) 0.1145(18) Uani 1 1 d .
C4S C 0.5204(7) 1.0392(3) 0.4702(7) 0.0374(18) Uani 1 1 d .
H4S H 0.4492 1.0299 0.4444 0.045 Uiso 1 1 calc R
Cl14 Cl 0.5709(2) 1.05004(10) 0.59631(19) 0.0516(6) Uani 1 1 d .
Cl15 Cl 0.5217(3) 1.08757(11) 0.4099(2) 0.0675(9) Uani 1 1 d .
Cl16 Cl 0.5829(3) 0.99721(16) 0.4510(4) 0.1059(17) Uani 1 1 d .
C5S C -0.0889(10) 1.2146(4) -0.0005(9) 0.058(3) Uani 1 1 d .
H5S H -0.0393 1.2077 -0.0233 0.070 Uiso 1 1 calc R
Cl17 Cl -0.1190(3) 1.16614(11) 0.0406(3) 0.0696(9) Uani 1 1 d .
Cl18 Cl -0.0372(3) 1.25327(13) 0.0948(4) 0.1008(15) Uani 1 1 d .
Cl19 Cl -0.1978(3) 1.23578(18) -0.0980(3) 0.1025(16) Uani 1 1 d .
C6S C 0.5227(8) 1.1578(4) 0.7002(9) 0.061(3) Uani 1 1 d .
H6S H 0.5066 1.1382 0.6430 0.074 Uiso 1 1 calc R
Cl20 Cl 0.4180(2) 1.15853(10) 0.7181(2) 0.0604(7) Uani 1 1 d .
Cl21 Cl 0.6273(2) 1.13658(12) 0.7982(3) 0.0708(9) Uani 1 1 d .
Cl22 Cl 0.5482(3) 1.21050(13) 0.6710(3) 0.0857(13) Uani 1 1 d .
C7S C -0.1915(14) 1.2567(7) 0.2499(12) 0.110(6) Uani 1 1 d U
H7S H -0.2307 1.2754 0.2726 0.132 Uiso 1 1 calc R
Cl23 Cl -0.1888(3) 1.20495(16) 0.3043(3) 0.0949(14) Uani 1 1 d .
Cl24 Cl -0.0720(3) 1.28039(19) 0.3126(3) 0.1079(17) Uani 1 1 d .
Cl25 Cl -0.2543(3) 1.26120(19) 0.1358(4) 0.130(2) Uani 1 1 d .

loop_
_atom_site_aniso_label
_atom_site_aniso_U_11
_atom_site_aniso_U_22
_atom_site_aniso_U_33
_atom_site_aniso_U_23
_atom_site_aniso_U_13
_atom_site_aniso_U_12
Pt1 0.01658(13) 0.01458(14) 0.01329(13) 0.00063(11) 0.00525(11) -0.00011(11)
Pd1 0.01658(13) 0.01458(14) 0.01329(13) 0.00063(11) 0.00525(11) -0.00011(11)
Pt2 0.02022(14) 0.01347(14) 0.01221(13) -0.00118(11) 0.00827(11) -0.00064(11)
Pd2 0.02022(14) 0.01347(14) 0.01221(13) -0.00118(11) 0.00827(11) -0.00064(11)
Pt3 0.01693(14) 0.01274(14) 0.01205(14) -0.00133(12) 0.00527(11) -0.00111(11)
Pd3 0.01693(14) 0.01274(14) 0.01205(14) -0.00133(12) 0.00527(11) -0.00111(11)
Pt4 0.01906(14) 0.01353(14) 0.01315(14) 0.00064(12) 0.00807(12) -0.00032(12)
Pd4 0.01906(14) 0.01353(14) 0.01315(14) 0.00064(12) 0.00807(12) -0.00032(12)
Cl1 0.0239(7) 0.0142(7) 0.0110(6) -0.0015(5) 0.0061(6) -0.0005(5)
Cl2 0.0283(8) 0.0135(7) 0.0130(7) -0.0022(5) 0.0089(6) -0.0026(6)
Cl3 0.0243(7) 0.0154(7) 0.0153(7) 0.0014(6) 0.0058(6) -0.0004(6)
Cl4 0.0263(8) 0.0134(6) 0.0148(7) 0.0003(5) 0.0079(6) 0.0001(6)
Fe1 0.0198(4) 0.0135(4) 0.0110(4) -0.0005(3) 0.0035(3) -0.0003(3)
C1 0.028(3) 0.016(3) 0.005(2) -0.004(2) 0.005(2) -0.005(2)
C2 0.025(3) 0.021(3) 0.014(3) 0.000(2) 0.006(3) -0.003(2)
C3 0.028(3) 0.019(3) 0.008(3) 0.000(2) 0.005(2) -0.004(2)
C4 0.027(3) 0.017(3) 0.008(3) -0.001(2) 0.005(2) -0.006(2)
C5 0.016(2) 0.015(2) 0.011(2) -0.0071(19) 0.003(2) -0.0078(19)
C6 0.024(3) 0.018(3) 0.017(3) -0.003(2) 0.004(3) 0.005(2)
C7 0.033(4) 0.016(3) 0.023(3) -0.005(2) 0.011(3) 0.001(3)
C8 0.025(3) 0.016(3) 0.022(3) -0.001(2) 0.006(3) 0.003(2)
C9 0.024(3) 0.015(3) 0.020(3) -0.001(2) 0.010(3) 0.000(2)
C10 0.022(3) 0.014(3) 0.018(3) 0.007(2) 0.009(2) 0.002(2)
Fe2 0.0246(5) 0.0138(4) 0.0109(4) 0.0004(3) 0.0089(3) -0.0001(3)
C11 0.024(2) 0.010(2) 0.013(2) -0.0027(18) 0.008(2) 0.0008(19)
C12 0.029(3) 0.019(2) 0.017(2) 0.002(2) 0.013(2) 0.001(2)
C13 0.024(3) 0.021(3) 0.019(3) 0.000(2) 0.008(2) 0.004(2)
C14 0.030(3) 0.022(3) 0.018(3) 0.001(2) 0.013(2) 0.005(2)
C15 0.019(2) 0.022(3) 0.020(3) -0.009(2) 0.012(2) -0.002(2)
C16 0.023(3) 0.016(2) 0.015(2) 0.000(2) 0.007(2) -0.001(2)
C17 0.031(3) 0.021(3) 0.021(3) -0.002(2) 0.013(2) -0.005(2)
C18 0.025(3) 0.019(3) 0.019(3) 0.002(2) 0.007(2) -0.003(2)
C19 0.023(3) 0.019(2) 0.012(2) 0.002(2) 0.006(2) -0.005(2)
C20 0.021(2) 0.017(2) 0.014(2) 0.0059(19) 0.009(2) 0.0012(19)
S1 0.0257(8) 0.0153(7) 0.0133(7) -0.0035(5) 0.0042(6) -0.0030(6)
O1 0.037(3) 0.014(2) 0.020(3) -0.0020(19) 0.009(2) 0.002(2)
O2 0.037(3) 0.022(2) 0.014(2) -0.0072(19) 0.008(2) -0.004(2)
N1 0.020(3) 0.008(2) 0.022(3) -0.001(2) 0.008(2) -0.0008(19)
N2 0.025(3) 0.012(2) 0.014(3) -0.0005(19) 0.006(2) 0.000(2)
C21 0.021(3) 0.009(3) 0.017(3) 0.001(2) 0.008(2) 0.000(2)
C22 0.021(3) 0.019(3) 0.013(3) 0.002(2) 0.003(2) 0.000(2)
C23 0.029(3) 0.013(3) 0.011(3) 0.002(2) 0.004(2) -0.002(2)
S2 0.0228(8) 0.0200(7) 0.0173(7) 0.0041(6) 0.0044(6) 0.0026(6)
O3 0.038(3) 0.035(3) 0.016(2) 0.008(2) 0.012(2) 0.010(2)
O4 0.026(3) 0.021(2) 0.024(3) 0.004(2) 0.005(2) 0.001(2)
N3 0.015(2) 0.014(2) 0.011(2) -0.0025(17) 0.0023(17) -0.0033(17)
N4 0.022(3) 0.015(2) 0.016(3) 0.004(2) 0.004(2) 0.002(2)
C24 0.018(3) 0.021(3) 0.010(3) 0.004(2) 0.003(2) 0.002(2)
C25 0.019(3) 0.024(3) 0.012(3) -0.002(2) 0.004(2) 0.001(2)
C26 0.019(2) 0.019(2) 0.017(2) -0.0022(19) 0.006(2) -0.0016(19)
S3 0.0259(8) 0.0137(6) 0.0147(7) -0.0022(5) 0.0097(6) -0.0001(6)
O5 0.024(2) 0.020(2) 0.014(2) -0.0079(18) 0.0032(19) -0.0008(18)
O6 0.036(3) 0.014(2) 0.025(3) -0.0006(18) 0.017(2) -0.0030(19)
N5 0.026(3) 0.011(2) 0.017(3) 0.0041(19) 0.012(2) 0.001(2)
N6 0.027(3) 0.015(2) 0.011(2) 0.0040(19) 0.010(2) 0.003(2)
C27 0.018(2) 0.016(2) 0.011(2) -0.0015(19) 0.0079(19) 0.0010(19)
C28 0.026(3) 0.014(2) 0.016(2) -0.0011(18) 0.010(2) 0.0022(19)
C29 0.023(3) 0.014(3) 0.012(3) 0.002(2) 0.007(2) 0.003(2)
S4 0.0259(8) 0.0165(7) 0.0157(7) 0.0024(5) 0.0100(6) -0.0030(6)
O7 0.026(3) 0.024(2) 0.022(2) 0.002(2) 0.010(2) -0.003(2)
O8 0.035(3) 0.018(2) 0.018(2) 0.0014(19) 0.011(2) -0.002(2)
N7 0.026(3) 0.014(2) 0.015(3) -0.0017(19) 0.013(2) -0.001(2)
N8 0.029(3) 0.014(2) 0.013(3) 0.001(2) 0.010(2) -0.001(2)
C30 0.024(3) 0.015(3) 0.014(3) 0.004(2) 0.011(3) 0.002(2)
C31 0.026(3) 0.018(3) 0.013(3) 0.002(2) 0.012(3) 0.000(2)
C32 0.030(3) 0.015(3) 0.013(3) -0.006(2) 0.012(3) -0.003(2)
C33 0.021(3) 0.017(3) 0.017(3) -0.004(2) 0.003(3) -0.003(2)
C34 0.030(3) 0.031(3) 0.025(3) 0.002(2) 0.011(2) -0.002(2)
C35 0.026(4) 0.040(5) 0.026(4) -0.004(3) 0.006(3) 0.001(3)
C36 0.027(4) 0.030(4) 0.028(4) -0.003(3) 0.012(3) -0.003(3)
C37 0.035(4) 0.031(4) 0.020(3) -0.002(3) 0.012(3) -0.001(3)
C38 0.039(4) 0.022(3) 0.014(3) -0.002(2) 0.010(3) -0.010(3)
C39 0.034(4) 0.020(3) 0.015(3) 0.004(2) 0.008(3) 0.008(3)
C40 0.030(3) 0.033(3) 0.027(3) 0.000(2) 0.009(2) 0.003(2)
C41 0.045(5) 0.034(4) 0.027(4) 0.000(3) 0.018(4) 0.009(4)
C42 0.037(4) 0.015(3) 0.040(5) 0.004(3) 0.019(4) 0.004(3)
C43 0.019(3) 0.022(3) 0.044(5) -0.003(3) 0.011(3) 0.000(3)
C44 0.021(3) 0.021(3) 0.027(4) 0.001(3) 0.004(3) 0.001(3)
C45 0.024(3) 0.017(3) 0.014(3) -0.001(2) 0.010(2) 0.004(2)
C46 0.031(4) 0.023(3) 0.019(3) 0.004(3) 0.012(3) 0.006(3)
C47 0.026(4) 0.024(4) 0.028(4) -0.001(3) 0.010(3) 0.004(3)
C48 0.029(4) 0.016(3) 0.034(4) 0.001(3) 0.016(3) -0.001(3)
C49 0.037(4) 0.024(3) 0.025(4) 0.006(3) 0.021(3) 0.001(3)
C50 0.030(4) 0.025(3) 0.015(3) 0.002(2) 0.010(3) 0.000(3)
C51 0.031(4) 0.014(3) 0.012(3) 0.005(2) 0.003(3) 0.001(2)
C52 0.032(3) 0.025(3) 0.020(3) 0.004(2) 0.009(2) -0.005(2)
C53 0.026(4) 0.030(4) 0.022(4) -0.003(3) 0.008(3) -0.007(3)
C54 0.022(3) 0.027(3) 0.031(4) -0.002(3) 0.012(3) 0.001(3)
C55 0.029(4) 0.036(4) 0.020(3) -0.006(3) 0.012(3) -0.005(3)
C56 0.034(4) 0.021(3) 0.027(4) 0.001(3) 0.017(3) -0.004(3)
C57 0.016(3) 0.022(3) 0.022(3) 0.001(3) 0.000(2) 0.000(2)
C58 0.022(3) 0.038(4) 0.039(5) 0.004(3) 0.014(3) -0.002(3)
C59 0.039(5) 0.044(5) 0.059(6) 0.001(4) 0.032(5) -0.007(4)
C60 0.022(4) 0.046(5) 0.060(6) 0.008(5) 0.017(4) -0.008(4)
C61 0.025(4) 0.041(5) 0.044(5) -0.011(4) 0.004(4) -0.011(3)
C62 0.027(3) 0.024(3) 0.025(3) -0.001(2) 0.007(2) -0.003(2)
C63 0.032(3) 0.016(3) 0.020(3) 0.002(2) 0.015(3) 0.002(3)
C64 0.050(5) 0.026(4) 0.032(4) -0.004(3) 0.022(4) 0.001(3)
C65 0.062(6) 0.038(5) 0.037(5) -0.004(4) 0.037(5) 0.006(4)
C66 0.048(5) 0.043(5) 0.050(5) 0.012(4) 0.036(5) 0.010(4)
C67 0.030(4) 0.029(4) 0.045(5) 0.002(3) 0.021(4) 0.002(3)
C68 0.025(3) 0.028(3) 0.027(4) 0.002(3) 0.015(3) 0.004(3)
C69 0.025(3) 0.024(3) 0.023(3) 0.011(3) 0.013(3) 0.006(3)
C70 0.035(4) 0.033(4) 0.030(4) 0.003(3) 0.017(3) -0.002(3)
C71 0.035(3) 0.042(3) 0.030(3) 0.007(3) 0.009(3) -0.002(3)
C72 0.040(3) 0.053(4) 0.044(4) 0.014(3) 0.018(3) 0.004(3)
C73 0.045(5) 0.044(5) 0.055(6) 0.024(4) 0.035(5) 0.025(4)
C74 0.039(4) 0.034(4) 0.038(5) 0.010(3) 0.027(4) 0.011(3)
C75 0.033(3) 0.019(3) 0.019(3) -0.005(2) 0.018(3) -0.006(3)
C76 0.034(4) 0.032(4) 0.026(4) 0.003(3) 0.016(3) -0.002(3)
C77 0.039(5) 0.041(5) 0.037(5) 0.000(4) 0.019(4) -0.003(4)
C78 0.056(6) 0.035(5) 0.063(6) 0.001(4) 0.044(5) -0.009(4)
C79 0.065(6) 0.041(5) 0.042(5) 0.002(4) 0.041(5) -0.015(4)
C80 0.044(5) 0.033(4) 0.022(4) 0.002(3) 0.019(3) -0.007(3)
C81 0.030(4) 0.025(3) 0.017(3) 0.008(3) 0.010(3) 0.008(3)
C82 0.027(4) 0.058(6) 0.022(4) 0.013(4) 0.005(3) -0.005(4)
C83 0.027(4) 0.068(7) 0.050(6) 0.021(5) 0.017(4) 0.002(4)
C84 0.040(5) 0.060(6) 0.046(6) 0.011(5) 0.029(5) -0.001(4)
C85 0.047(5) 0.050(5) 0.028(4) 0.009(4) 0.022(4) 0.002(4)
C86 0.033(4) 0.026(3) 0.022(3) 0.000(3) 0.016(3) -0.001(3)
C87 0.028(3) 0.016(3) 0.017(3) -0.002(2) 0.010(3) -0.003(2)
C88 0.030(4) 0.031(4) 0.020(3) -0.004(3) 0.015(3) -0.003(3)
C89 0.033(4) 0.035(4) 0.040(5) -0.013(4) 0.023(4) -0.006(3)
C90 0.025(4) 0.031(4) 0.066(7) -0.006(4) 0.018(4) -0.003(3)
C91 0.027(4) 0.039(5) 0.044(5) 0.004(4) 0.008(4) 0.006(3)
C92 0.027(4) 0.037(4) 0.017(3) 0.000(3) 0.006(3) -0.003(3)
C93 0.024(2) 0.016(2) 0.019(2) -0.004(2) 0.007(2) 0.001(2)
C94 0.026(3) 0.027(3) 0.021(3) -0.001(3) 0.006(3) 0.002(3)
C95 0.028(4) 0.038(4) 0.032(4) 0.000(3) 0.012(3) 0.008(3)
C96 0.027(4) 0.044(5) 0.050(6) -0.003(4) 0.010(4) 0.011(4)
C97 0.036(5) 0.033(4) 0.041(5) 0.006(4) 0.005(4) 0.018(4)
C98 0.036(4) 0.029(4) 0.039(5) 0.002(3) 0.011(4) 0.005(3)
C99 0.041(5) 0.056(6) 0.055(6) 0.009(5) 0.028(5) 0.010(4)
C100 0.041(5) 0.034(4) 0.042(5) 0.006(4) 0.027(4) 0.004(3)
C101 0.020(4) 0.034(4) 0.060(6) 0.007(4) 0.008(4) -0.004(3)
C102 0.034(4) 0.041(5) 0.061(6) -0.002(4) 0.028(5) 0.003(4)
C103 0.026(3) 0.028(3) 0.025(3) -0.004(2) 0.011(2) -0.003(2)
C104 0.026(4) 0.047(5) 0.036(5) -0.015(4) 0.013(4) -0.001(3)
C105 0.032(5) 0.057(6) 0.061(7) -0.025(5) 0.023(5) -0.004(4)
C106 0.042(4) 0.061(4) 0.046(4) -0.023(3) 0.025(3) 0.000(3)
C107 0.073(8) 0.061(7) 0.048(6) -0.011(5) 0.041(6) -0.015(6)
C108 0.051(5) 0.037(4) 0.027(4) -0.005(3) 0.020(4) -0.008(4)
C1S 0.031(3) 0.039(3) 0.044(4) -0.008(3) 0.013(3) 0.004(3)
Cl5 0.102(3) 0.0611(18) 0.0336(13) -0.0052(12) 0.0218(15) 0.0354(17)
Cl6 0.066(2) 0.073(3) 0.204(5) -0.062(3) 0.066(3) -0.0308(19)
Cl7 0.085(2) 0.161(4) 0.0407(16) 0.009(2) 0.0288(16) 0.070(3)
C2S 0.045(5) 0.041(5) 0.032(4) 0.005(3) 0.023(4) 0.015(4)
Cl8 0.088(2) 0.0682(19) 0.0332(13) -0.0013(12) 0.0050(14) 0.0452(17)
Cl9 0.085(2) 0.063(2) 0.120(3) 0.018(2) 0.072(2) -0.0021(17)
Cl10 0.0411(13) 0.098(2) 0.0400(14) -0.0076(14) 0.0136(11) 0.0166(14)
C3S 0.040(5) 0.043(5) 0.031(4) 0.000(4) 0.022(4) -0.006(4)
Cl11 0.087(2) 0.0699(19) 0.0414(14) -0.0148(13) 0.0311(15) -0.0423(17)
Cl12 0.0614(17) 0.094(2) 0.0334(13) -0.0081(13) 0.0167(12) -0.0324(16)
Cl13 0.127(4) 0.126(4) 0.103(3) 0.023(3) 0.065(3) 0.071(3)
C4S 0.033(4) 0.042(5) 0.032(4) -0.001(4) 0.012(4) -0.004(4)
Cl14 0.0522(14) 0.0618(16) 0.0376(12) 0.0045(11) 0.0190(11) -0.0164(12)
Cl15 0.0732(19) 0.075(2) 0.0352(13) 0.0046(12) 0.0109(13) -0.0405(16)
Cl16 0.075(2) 0.105(3) 0.112(3) -0.038(3) 0.025(2) 0.035(2)
C5S 0.071(8) 0.052(6) 0.052(6) 0.009(5) 0.030(6) 0.011(6)
Cl17 0.0651(18) 0.0561(17) 0.0639(19) 0.0111(14) 0.0120(15) -0.0016(14)
Cl18 0.070(2) 0.065(2) 0.155(4) -0.036(2) 0.044(3) -0.0006(18)
Cl19 0.096(3) 0.149(4) 0.065(2) 0.054(3) 0.040(2) 0.057(3)
C6S 0.042(6) 0.072(8) 0.052(7) -0.013(6) 0.008(5) 0.017(5)
Cl20 0.0479(14) 0.0575(16) 0.0657(19) -0.0008(14) 0.0191(14) 0.0031(12)
Cl21 0.0490(15) 0.074(2) 0.071(2) 0.0293(17) 0.0138(15) 0.0102(14)
Cl22 0.100(3) 0.095(3) 0.097(3) 0.059(2) 0.075(2) 0.056(2)
C7S 0.099(10) 0.116(11) 0.073(9) 0.006(8) 0.007(7) -0.059(8)
Cl23 0.062(2) 0.124(3) 0.064(2) 0.026(2) 0.0019(17) -0.023(2)
Cl24 0.093(3) 0.161(4) 0.079(3) -0.055(3) 0.050(2) -0.075(3)
Cl25 0.065(2) 0.138(4) 0.133(4) 0.081(4) 0.004(3) -0.007(3)

loop_
_atom_type_symbol
_atom_type_description
_atom_type_scat_dispersion_real
_atom_type_scat_dispersion_imag
_atom_type_scat_source
C C 0.0033 0.0016 'International Tables Vol C Tables 4.2.6.8 and 6.1.1.4'
H H 0.0000 0.0000 'International Tables Vol C Tables 4.2.6.8 and 6.1.1.4'
N N 0.0061 0.0033 'International Tables Vol C Tables 4.2.6.8 and 6.1.1.4'
O O 0.0106 0.0060 'International Tables Vol C Tables 4.2.6.8 and 6.1.1.4'
S S 0.1246 0.1234 'International Tables Vol C Tables 4.2.6.8 and 6.1.1.4'
Cl Cl 0.1484 0.1585 'International Tables Vol C Tables 4.2.6.8 and 6.1.1.4'
Fe Fe 0.3463 0.8444 'International Tables Vol C Tables 4.2.6.8 and 6.1.1.4'
Pd Pd -0.9988 1.0072 'International Tables Vol C Tables 4.2.6.8 and 6.1.1.4'
Pt Pt -1.7033 8.3905 'International Tables Vol C Tables 4.2.6.8 and 6.1.1.4'

loop_
_geom_angle_atom_site_label_1
_geom_angle_atom_site_label_2
_geom_angle_atom_site_label_3
_geom_angle
C10 Pt1 N3 81.1(2)
C10 Pt1 Cl4 96.29(19)
N3 Pt1 Cl4 176.10(17)
C10 Pt1 Cl3 174.0(2)
N3 Pt1 Cl3 94.04(16)
Cl4 Pt1 Cl3 88.75(6)
C15 Pt2 N5 80.8(2)
C15 Pt2 Cl1 96.7(2)
N5 Pt2 Cl1 176.23(17)
C15 Pt2 Cl2 174.1(2)
N5 Pt2 Cl2 94.19(16)
Cl1 Pt2 Cl2 88.45(5)
C5 Pt3 N1 81.0(2)
C5 Pt3 Cl2 95.61(18)
N1 Pt3 Cl2 175.23(17)
C5 Pt3 Cl1 175.87(19)
N1 Pt3 Cl1 95.23(16)
Cl2 Pt3 Cl1 88.29(5)
C20 Pt4 N7 80.8(2)
C20 Pt4 Cl3 95.25(19)
N7 Pt4 Cl3 174.54(17)
C20 Pt4 Cl4 175.5(2)
N7 Pt4 Cl4 95.28(16)
Cl3 Pt4 Cl4 88.80(6)
Pt2 Cl1 Pt3 91.49(5)
Pt3 Cl2 Pt2 91.74(6)
Pt4 Cl3 Pt1 91.27(6)
Pt1 Cl4 Pt4 91.17(6)
C1 Fe1 C2 41.5(3)
C1 Fe1 C7 115.9(3)
C2 Fe1 C7 103.0(3)
C1 Fe1 C8 148.6(3)
C2 Fe1 C8 113.4(3)
C7 Fe1 C8 40.7(3)
C1 Fe1 C9 168.1(3)
C2 Fe1 C9 150.0(3)
C7 Fe1 C9 69.0(3)
C8 Fe1 C9 41.8(3)
C1 Fe1 C6 107.1(3)
C2 Fe1 C6 125.4(3)
C7 Fe1 C6 41.9(3)
C8 Fe1 C6 69.7(3)
C9 Fe1 C6 68.7(3)
C1 Fe1 C3 68.6(3)
C2 Fe1 C3 41.3(3)
C7 Fe1 C3 124.9(3)
C8 Fe1 C3 105.6(3)
C9 Fe1 C3 118.5(3)
C6 Fe1 C3 164.1(3)
C1 Fe1 C4 68.5(3)
C2 Fe1 C4 69.7(3)
C7 Fe1 C4 164.2(3)
C8 Fe1 C4 128.1(3)
C9 Fe1 C4 110.0(3)
C6 Fe1 C4 153.5(3)
C3 Fe1 C4 40.7(3)
C1 Fe1 C10 128.2(3)
C2 Fe1 C10 163.7(3)
C7 Fe1 C10 68.6(3)
C8 Fe1 C10 69.9(3)
C9 Fe1 C10 41.7(3)
C6 Fe1 C10 39.3(3)
C3 Fe1 C10 154.8(3)
C4 Fe1 C10 121.9(3)
C1 Fe1 C5 41.8(2)
C2 Fe1 C5 70.3(3)
C7 Fe1 C5 152.6(3)
C8 Fe1 C5 166.7(3)
C9 Fe1 C5 129.6(2)
C6 Fe1 C5 119.5(3)
C3 Fe1 C5 68.2(3)
C4 Fe1 C5 39.7(2)
C10 Fe1 C5 110.3(3)
C2 C1 C21 139.3(6)
C2 C1 C5 110.2(6)
C21 C1 C5 110.5(6)
C2 C1 Fe1 69.4(4)
C21 C1 Fe1 125.1(5)
C5 C1 Fe1 72.8(4)
C1 C2 C3 106.3(6)
C1 C2 Fe1 69.0(4)
C3 C2 Fe1 71.0(4)
C1 C2 H2 126.8
C3 C2 H2 126.8
Fe1 C2 H2 124.8
C2 C3 C4 108.8(6)
C2 C3 Fe1 67.7(4)
C4 C3 Fe1 70.6(4)
C2 C3 H3 125.6
C4 C3 H3 125.6
Fe1 C3 H3 127.7
C5 C4 C3 109.2(6)
C5 C4 Fe1 71.1(4)
C3 C4 Fe1 68.7(4)
C5 C4 H4 125.4
C3 C4 H4 125.4
Fe1 C4 H4 126.4
C4 C5 C1 105.4(5)
C4 C5 Pt3 138.8(5)
C1 C5 Pt3 115.7(5)
C4 C5 Fe1 69.2(4)
C1 C5 Fe1 65.5(4)
Pt3 C5 Fe1 126.4(3)
C10 C6 C7 108.8(6)
C10 C6 Fe1 71.9(4)
C7 C6 Fe1 68.1(4)
C10 C6 H6 125.6
C7 C6 H6 125.6
Fe1 C6 H6 126.0
C8 C7 C6 108.8(6)
C8 C7 Fe1 69.8(4)
C6 C7 Fe1 70.0(4)
C8 C7 H7 125.6
C6 C7 H7 125.6
Fe1 C7 H7 126.2
C7 C8 C9 107.1(6)
C7 C8 Fe1 69.5(4)
C9 C8 Fe1 69.3(4)
C7 C8 H8 126.5
C9 C8 H8 126.5
Fe1 C8 H8 126.3
C24 C9 C8 138.0(6)
C24 C9 C10 113.9(6)
C8 C9 C10 108.1(6)
C24 C9 Fe1 126.5(5)
C8 C9 Fe1 69.0(4)
C10 C9 Fe1 71.2(4)
C6 C10 C9 107.2(6)
C6 C10 Pt1 139.5(5)
C9 C10 Pt1 113.1(5)
C6 C10 Fe1 68.8(4)
C9 C10 Fe1 67.1(4)
Pt1 C10 Fe1 124.0(3)
C16 Fe2 C11 167.3(3)
C16 Fe2 C12 149.1(3)
C11 Fe2 C12 42.0(2)
C16 Fe2 C17 41.3(3)
C11 Fe2 C17 151.0(3)
C12 Fe2 C17 114.4(3)
C16 Fe2 C13 116.6(3)
C11 Fe2 C13 68.5(3)
C12 Fe2 C13 40.4(3)
C17 Fe2 C13 104.5(3)
C16 Fe2 C14 106.9(3)
C11 Fe2 C14 68.8(3)
C12 Fe2 C14 69.2(3)
C17 Fe2 C14 125.1(3)
C13 Fe2 C14 40.7(3)
C16 Fe2 C18 69.3(3)
C11 Fe2 C18 118.1(3)
C12 Fe2 C18 105.8(3)
C17 Fe2 C18 42.0(3)
C13 Fe2 C18 126.1(3)
C14 Fe2 C18 164.2(3)
C16 Fe2 C19 68.7(3)
C11 Fe2 C19 109.4(3)
C12 Fe2 C19 128.3(3)
C17 Fe2 C19 69.9(3)
C13 Fe2 C19 165.3(3)
C14 Fe2 C19 153.4(3)
C18 Fe2 C19 40.9(3)
C16 Fe2 C15 127.4(3)
C11 Fe2 C15 41.8(2)
C12 Fe2 C15 70.5(3)
C17 Fe2 C15 163.8(3)
C13 Fe2 C15 68.5(3)
C14 Fe2 C15 40.3(3)
C18 Fe2 C15 153.7(3)
C19 Fe2 C15 120.4(3)
C16 Fe2 C20 41.4(3)
C11 Fe2 C20 129.4(2)
C12 Fe2 C20 166.7(3)
C17 Fe2 C20 69.4(3)
C13 Fe2 C20 152.7(3)
C14 Fe2 C20 120.0(3)
C18 Fe2 C20 67.9(3)
C19 Fe2 C20 39.4(3)
C15 Fe2 C20 109.6(3)
C12 C11 C27 139.4(6)
C12 C11 C15 109.0(6)
C27 C11 C15 111.6(5)
C12 C11 Fe2 69.2(4)
C27 C11 Fe2 124.3(5)
C15 C11 Fe2 71.6(4)
C13 C12 C11 106.6(6)
C13 C12 Fe2 70.5(4)
C11 C12 Fe2 68.9(4)
C13 C12 H12 126.7
C11 C12 H12 126.7
Fe2 C12 H12 125.5
C12 C13 C14 109.9(6)
C12 C13 Fe2 69.1(4)
C14 C13 Fe2 70.2(4)
C12 C13 H13 125.0
C14 C13 H13 125.0
Fe2 C13 H13 127.3
C13 C14 C15 109.2(6)
C13 C14 Fe2 69.1(4)
C15 C14 Fe2 71.1(4)
C13 C14 H14 125.4
C15 C14 H14 125.4
Fe2 C14 H14 126.0
C14 C15 C11 105.3(6)
C14 C15 Pt2 139.6(5)
C11 C15 Pt2 115.0(5)
C14 C15 Fe2 68.6(4)
C11 C15 Fe2 66.5(4)
Pt2 C15 Fe2 125.4(3)
C17 C16 C30 137.4(6)
C17 C16 C20 109.7(6)
C30 C16 C20 112.8(6)
C17 C16 Fe2 70.2(4)
C30 C16 Fe2 125.5(5)
C20 C16 Fe2 72.7(4)
C16 C17 C18 106.2(6)
C16 C17 Fe2 68.5(4)
C18 C17 Fe2 70.1(4)
C16 C17 H17 126.9
C18 C17 H17 126.9
Fe2 C17 H17 126.0
C19 C18 C17 107.3(6)
C19 C18 Fe2 69.6(4)
C17 C18 Fe2 67.8(4)
C19 C18 H18 126.3
C17 C18 H18 126.3
Fe2 C18 H18 127.8
C20 C19 C18 109.7(6)
C20 C19 Fe2 71.7(4)
C18 C19 Fe2 69.5(4)
C20 C19 H19 125.2
C18 C19 H19 125.2
Fe2 C19 H19 125.1
C19 C20 C16 106.9(6)
C19 C20 Pt4 139.0(5)
C16 C20 Pt4 114.0(5)
C19 C20 Fe2 68.8(4)
C16 C20 Fe2 65.9(4)
Pt4 C20 Fe2 125.6(3)
O1 S1 O2 121.3(3)
O1 S1 N2 106.5(3)
O2 S1 N2 104.2(3)
O1 S1 C33 108.8(3)
O2 S1 C33 108.8(3)
N2 S1 C33 106.3(3)
C21 N1 C23 111.3(5)
C21 N1 Pt3 116.3(5)
C23 N1 Pt3 131.4(4)
C21 N2 C22 109.3(5)
C21 N2 S1 126.2(5)
C22 N2 S1 120.4(4)
N1 C21 N2 110.7(6)
N1 C21 C1 116.3(6)
N2 C21 C1 133.0(6)
N2 C22 C81 112.6(6)
N2 C22 C23 101.4(5)
C81 C22 C23 114.2(6)
N2 C22 H22 109.5
C81 C22 H22 109.5
C23 C22 H22 109.5
N1 C23 C93 110.9(6)
N1 C23 C22 102.7(5)
C93 C23 C22 110.9(5)
N1 C23 H23 110.7
C93 C23 H23 110.7
C22 C23 H23 110.7
O4 S2 O3 120.2(4)
O4 S2 N4 106.6(3)
O3 S2 N4 104.6(3)
O4 S2 C39 108.8(3)
O3 S2 C39 108.8(3)
N4 S2 C39 107.0(3)
C24 N3 C26 111.4(5)
C24 N3 Pt1 117.0(4)
C26 N3 Pt1 131.1(4)
C24 N4 C25 107.7(5)
C24 N4 S2 126.1(5)
C25 N4 S2 119.9(4)
N3 C24 N4 111.5(6)
N3 C24 C9 114.7(6)
N4 C24 C9 133.9(6)
C103 C25 N4 112.3(6)
C103 C25 C26 112.4(6)
N4 C25 C26 102.7(5)
C103 C25 H25 109.7
N4 C25 H25 109.7
C26 C25 H25 109.7
N3 C26 C57 111.9(6)
N3 C26 C25 102.0(5)
C57 C26 C25 113.0(6)
N3 C26 H26 109.9
C57 C26 H26 109.9
C25 C26 H26 109.9
O6 S3 O5 120.0(3)
O6 S3 N6 106.8(3)
O5 S3 N6 104.3(3)
O6 S3 C45 109.5(3)
O5 S3 C45 109.0(3)
N6 S3 C45 106.3(3)
C27 N5 C28 112.2(5)
C27 N5 Pt2 116.9(4)
C28 N5 Pt2 130.5(4)
C27 N6 C29 108.8(5)
C27 N6 S3 126.0(5)
C29 N6 S3 119.0(4)
N5 C27 N6 111.5(6)
N5 C27 C11 115.5(6)
N6 C27 C11 133.0(6)
N5 C28 C75 111.7(6)
N5 C28 C29 102.8(5)
C75 C28 C29 111.9(5)
N5 C28 H28 110.1
C75 C28 H28 110.1
C29 C28 H28 110.1
C69 C29 N6 111.0(5)
C69 C29 C28 114.2(6)
N6 C29 C28 100.4(5)
C69 C29 H29 110.3
N6 C29 H29 110.3
C28 C29 H29 110.3
O8 S4 O7 120.5(3)
O8 S4 N8 106.8(3)
O7 S4 N8 103.7(3)
O8 S4 C51 109.3(3)
O7 S4 C51 109.8(3)
N8 S4 C51 105.5(3)
C30 N7 C32 110.0(5)
C30 N7 Pt4 117.5(4)
C32 N7 Pt4 131.9(4)
C30 N8 C31 107.2(5)
C30 N8 S4 128.0(5)
C31 N8 S4 122.2(4)
N7 C30 N8 112.2(6)
N7 C30 C16 114.7(6)
N8 C30 C16 133.1(6)
C87 C31 N8 112.6(5)
C87 C31 C32 114.8(5)
N8 C31 C32 101.9(5)
C87 C31 H31 109.1
N8 C31 H31 109.1
C32 C31 H31 109.1
N7 C32 C63 111.0(5)
N7 C32 C31 102.8(5)
C63 C32 C31 112.3(5)
N7 C32 H32 110.2
C63 C32 H32 110.2
C31 C32 H32 110.2
C38 C33 C34 120.7(7)
C38 C33 S1 120.4(6)
C34 C33 S1 118.9(6)
C35 C34 C33 119.3(7)
C35 C34 H34 120.4
C33 C34 H34 120.4
C34 C35 C36 120.6(8)
C34 C35 H35 119.7
C36 C35 H35 119.7
C37 C36 C35 119.3(8)
C37 C36 C99 121.8(8)
C35 C36 C99 119.0(8)
C36 C37 C38 121.9(7)
C36 C37 H37 119.0
C38 C37 H37 119.0
C37 C38 C33 118.2(7)
C37 C38 H38 120.9
C33 C38 H38 120.9
C44 C39 C40 120.0(8)
C44 C39 S2 119.6(6)
C40 C39 S2 120.4(6)
C41 C40 C39 121.0(8)
C41 C40 H40 119.5
C39 C40 H40 119.5
C40 C41 C42 120.9(8)
C40 C41 H41 119.6
C42 C41 H41 119.6
C43 C42 C41 117.8(8)
C43 C42 C100 120.0(8)
C41 C42 C100 122.2(8)
C42 C43 C44 121.1(7)
C42 C43 H43 119.4
C44 C43 H43 119.4
C39 C44 C43 119.1(8)
C39 C44 H44 120.4
C43 C44 H44 120.4
C50 C45 C46 121.6(7)
C50 C45 S3 118.9(5)
C46 C45 S3 119.5(5)
C47 C46 C45 119.1(7)
C47 C46 H46 120.5
C45 C46 H46 120.5
C46 C47 C48 122.1(8)
C46 C47 H47 118.9
C48 C47 H47 118.9
C47 C48 C49 117.6(7)
C47 C48 C101 121.9(8)
C49 C48 C101 120.6(8)
C50 C49 C48 121.9(7)
C50 C49 H49 119.0
C48 C49 H49 119.0
C45 C50 C49 117.7(7)
C45 C50 H50 121.2
C49 C50 H50 121.2
C56 C51 C52 120.8(8)
C56 C51 S4 118.0(6)
C52 C51 S4 121.2(6)
C51 C52 C53 121.0(7)
C51 C52 H52 119.5
C53 C52 H52 119.5
C52 C53 C54 118.8(7)
C52 C53 H53 120.6
C54 C53 H53 120.6
C55 C54 C53 119.9(7)
C55 C54 C102 121.1(8)
C53 C54 C102 118.9(8)
C54 C55 C56 119.9(7)
C54 C55 H55 120.1
C56 C55 H55 120.1
C51 C56 C55 119.6(7)
C51 C56 H56 120.2
C55 C56 H56 120.2
C58 C57 C62 118.7(7)
C58 C57 C26 122.3(6)
C62 C57 C26 118.9(7)
C57 C58 C59 122.0(8)
C57 C58 H58 119.0
C59 C58 H58 119.0
C60 C59 C58 118.1(9)
C60 C59 H59 120.9
C58 C59 H59 120.9
C59 C60 C61 121.1(8)
C59 C60 H60 119.4
C61 C60 H60 119.4
C62 C61 C60 118.4(8)
C62 C61 H61 120.8
C60 C61 H61 120.8
C61 C62 C57 121.5(8)
C61 C62 H62 119.2
C57 C62 H62 119.2
C64 C63 C68 118.0(7)
C64 C63 C32 119.5(7)
C68 C63 C32 122.1(6)
C65 C64 C63 120.8(9)
C65 C64 H64 119.6
C63 C64 H64 119.6
C64 C65 C66 119.4(8)
C64 C65 H65 120.3
C66 C65 H65 120.3
C67 C66 C65 120.9(8)
C67 C66 H66 119.6
C65 C66 H66 119.6
C68 C67 C66 119.7(8)
C68 C67 H67 120.1
C66 C67 H67 120.1
C67 C68 C63 121.2(7)
C67 C68 H68 119.4
C63 C68 H68 119.4
C70 C69 C74 119.3(7)
C70 C69 C29 118.6(7)
C74 C69 C29 122.1(7)
C69 C70 C71 120.2(8)
C69 C70 H70 119.9
C71 C70 H70 119.9
C72 C71 C70 120.0(9)
C72 C71 H71 120.0
C70 C71 H71 120.0
C73 C72 C71 119.7(9)
C73 C72 H72 120.1
C71 C72 H72 120.1
C72 C73 C74 120.3(9)
C72 C73 H73 119.8
C74 C73 H73 119.8
C69 C74 C73 120.4(9)
C69 C74 H74 119.8
C73 C74 H74 119.8
C76 C75 C80 120.2(7)
C76 C75 C28 121.2(6)
C80 C75 C28 118.6(7)
C75 C76 C77 120.0(8)
C75 C76 H76 120.0
C77 C76 H76 120.0
C78 C77 C76 120.3(9)
C78 C77 H77 119.8
C76 C77 H77 119.8
C77 C78 C79 118.9(8)
C77 C78 H78 120.6
C79 C78 H78 120.6
C80 C79 C78 120.7(8)
C80 C79 H79 119.6
C78 C79 H79 119.6
C79 C80 C75 119.9(9)
C79 C80 H80 120.1
C75 C80 H80 120.1
C82 C81 C86 120.4(7)
C82 C81 C22 121.7(7)
C86 C81 C22 117.9(7)
C81 C82 C83 119.8(9)
C81 C82 H82 120.1
C83 C82 H82 120.1
C82 C83 C84 119.9(9)
C82 C83 H83 120.1
C84 C83 H83 120.1
C85 C84 C83 120.1(9)
C85 C84 H84 120.0
C83 C84 H84 120.0
C84 C85 C86 120.5(9)
C84 C85 H85 119.8
C86 C85 H85 119.8
C81 C86 C85 119.4(8)
C81 C86 H86 120.3
C85 C86 H86 120.3
C88 C87 C92 119.1(7)
C88 C87 C31 120.0(6)
C92 C87 C31 120.8(6)
C89 C88 C87 119.6(7)
C89 C88 H88 120.2
C87 C88 H88 120.2
C88 C89 C90 120.0(8)
C88 C89 H89 120.0
C90 C89 H89 120.0
C91 C90 C89 120.3(8)
C91 C90 H90 119.8
C89 C90 H90 119.8
C90 C91 C92 122.2(9)
C90 C91 H91 118.9
C92 C91 H91 118.9
C91 C92 C87 118.8(8)
C91 C92 H92 120.6
C87 C92 H92 120.6
C98 C93 C94 118.7(7)
C98 C93 C23 119.8(7)
C94 C93 C23 121.4(6)
C95 C94 C93 119.7(7)
C95 C94 H94 120.2
C93 C94 H94 120.2
C96 C95 C94 120.5(9)
C96 C95 H95 119.8
C94 C95 H95 119.8
C97 C96 C95 120.3(9)
C97 C96 H96 119.8
C95 C96 H96 119.8
C96 C97 C98 120.9(8)
C96 C97 H97 119.5
C98 C97 H97 119.5
C97 C98 C93 119.9(9)
C97 C98 H98 120.1
C93 C98 H98 120.1
C36 C99 H99A 109.5
C36 C99 H99B 109.5
H99A C99 H99B 109.5
C36 C99 H99C 109.5
H99A C99 H99C 109.5
H99B C99 H99C 109.5
C42 C100 H10A 109.5
C42 C100 H10B 109.5
H10A C100 H10B 109.5
C42 C100 H10C 109.5
H10A C100 H10C 109.5
H10B C100 H10C 109.5
C48 C101 H10D 109.5
C48 C101 H10E 109.5
H10D C101 H10E 109.5
C48 C101 H10F 109.5
H10D C101 H10F 109.5
H10E C101 H10F 109.5
C54 C102 H10G 109.5
C54 C102 H10H 109.5
H10G C102 H10H 109.5
C54 C102 H10I 109.5
H10G C102 H10I 109.5
H10H C102 H10I 109.5
C108 C103 C104 117.7(8)
C108 C103 C25 121.7(7)
C104 C103 C25 120.5(7)
C103 C104 C105 118.9(9)
C103 C104 H104 120.6
C105 C104 H104 120.6
C106 C105 C104 122.2(10)
C106 C105 H105 118.9
C104 C105 H105 118.9
C105 C106 C107 119.7(9)
C105 C106 H106 120.1
C107 C106 H106 120.1
C108 C107 C106 119.0(10)
C108 C107 H107 120.5
C106 C107 H107 120.5
C107 C108 C103 121.4(10)
C107 C108 H108 119.3
C103 C108 H108 119.3
Cl6 C1S Cl5 111.9(6)
Cl6 C1S Cl7 110.5(6)
Cl5 C1S Cl7 108.7(5)
Cl6 C1S H1S 108.6
Cl5 C1S H1S 108.6
Cl7 C1S H1S 108.6
Cl9 C2S Cl10 111.0(5)
Cl9 C2S Cl8 110.2(6)
Cl10 C2S Cl8 110.2(5)
Cl9 C2S H2S 108.4
Cl10 C2S H2S 108.4
Cl8 C2S H2S 108.4
Cl12 C3S Cl11 111.1(5)
Cl12 C3S Cl13 110.4(5)
Cl11 C3S Cl13 111.3(6)
Cl12 C3S H3S 108.0
Cl11 C3S H3S 108.0
Cl13 C3S H3S 108.0
Cl16 C4S Cl15 112.4(6)
Cl16 C4S Cl14 110.7(5)
Cl15 C4S Cl14 109.5(5)
Cl16 C4S H4S 108.0
Cl15 C4S H4S 108.0
Cl14 C4S H4S 108.0
Cl17 C5S Cl19 108.6(7)
Cl17 C5S Cl18 109.9(7)
Cl19 C5S Cl18 110.3(7)
Cl17 C5S H5S 109.3
Cl19 C5S H5S 109.3
Cl18 C5S H5S 109.3
Cl21 C6S Cl20 113.0(8)
Cl21 C6S Cl22 110.1(7)
Cl20 C6S Cl22 111.3(6)
Cl21 C6S H6S 107.3
Cl20 C6S H6S 107.3
Cl22 C6S H6S 107.3
Cl25 C7S Cl24 120.1(11)
Cl25 C7S Cl23 118.6(10)
Cl24 C7S Cl23 108.3(10)
Cl25 C7S H7S 102.1
Cl24 C7S H7S 102.1
Cl23 C7S H7S 102.1

loop_
_geom_bond_atom_site_label_1
_geom_bond_atom_site_label_2
_geom_bond_distance
Pt1 C10 1.956(7)
Pt1 N3 1.997(5)
Pt1 Cl4 2.3187(16)
Pt1 Cl3 2.4429(17)
Pt2 C15 1.944(7)
Pt2 N5 2.003(6)
Pt2 Cl1 2.3159(15)
Pt2 Cl2 2.4401(16)
Pt3 C5 1.937(7)
Pt3 N1 1.998(6)
Pt3 Cl2 2.3140(16)
Pt3 Cl1 2.4483(16)
Pt4 C20 1.958(7)
Pt4 N7 1.993(6)
Pt4 Cl3 2.3154(16)
Pt4 Cl4 2.4437(16)
Fe1 C1 2.001(7)
Fe1 C2 2.007(7)
Fe1 C7 2.020(7)
Fe1 C8 2.023(7)
Fe1 C9 2.027(7)
Fe1 C6 2.045(8)
Fe1 C3 2.051(7)
Fe1 C4 2.076(7)
Fe1 C10 2.084(7)
Fe1 C5 2.101(7)
C1 C2 1.421(10)
C1 C21 1.449(9)
C1 C5 1.465(8)
C2 C3 1.432(9)
C2 H2 0.9500
C3 C4 1.436(9)
C3 H3 0.9500
C4 C5 1.419(9)
C4 H4 0.9500
C6 C10 1.389(9)
C6 C7 1.454(10)
C6 H6 0.9500
C7 C8 1.404(10)
C7 H7 0.9500
C8 C9 1.444(9)
C8 H8 0.9500
C9 C24 1.421(9)
C9 C10 1.464(9)
Fe2 C16 2.004(7)
Fe2 C11 2.014(7)
Fe2 C12 2.018(7)
Fe2 C17 2.025(7)
Fe2 C13 2.036(7)
Fe2 C14 2.050(8)
Fe2 C18 2.057(7)
Fe2 C19 2.057(7)
Fe2 C15 2.083(7)
Fe2 C20 2.095(7)
C11 C12 1.444(9)
C11 C27 1.444(9)
C11 C15 1.464(9)
C12 C13 1.401(10)
C12 H12 0.9500
C13 C14 1.421(10)
C13 H13 0.9500
C14 C15 1.426(10)
C14 H14 0.9500
C16 C17 1.421(10)
C16 C30 1.447(9)
C16 C20 1.450(9)
C17 C18 1.465(10)
C17 H17 0.9500
C18 C19 1.438(10)
C18 H18 0.9500
C19 C20 1.401(9)
C19 H19 0.9500
S1 O1 1.418(5)
S1 O2 1.429(5)
S1 N2 1.672(6)
S1 C33 1.754(7)
N1 C21 1.320(8)
N1 C23 1.453(8)
N2 C21 1.398(8)
N2 C22 1.482(9)
C22 C81 1.511(10)
C22 C23 1.566(9)
C22 H22 1.0000
C23 C93 1.517(10)
C23 H23 1.0000
S2 O4 1.430(6)
S2 O3 1.432(5)
S2 N4 1.662(6)
S2 C39 1.742(8)
N3 C24 1.325(8)
N3 C26 1.454(8)
N4 C24 1.383(8)
N4 C25 1.500(9)
C25 C103 1.493(10)
C25 C26 1.545(10)
C25 H25 1.0000
C26 C57 1.506(9)
C26 H26 1.0000
S3 O6 1.411(5)
S3 O5 1.445(5)
S3 N6 1.670(6)
S3 C45 1.765(7)
N5 C27 1.316(8)
N5 C28 1.441(8)
N6 C27 1.373(8)
N6 C29 1.522(8)
C28 C75 1.535(9)
C28 C29 1.571(9)
C28 H28 1.0000
C29 C69 1.491(9)
C29 H29 1.0000
S4 O8 1.428(5)
S4 O7 1.430(5)
S4 N8 1.650(6)
S4 C51 1.747(8)
N7 C30 1.308(8)
N7 C32 1.468(8)
N8 C30 1.390(8)
N8 C31 1.507(9)
C31 C87 1.496(10)
C31 C32 1.529(9)
C31 H31 1.0000
C32 C63 1.503(9)
C32 H32 1.0000
C33 C38 1.386(10)
C33 C34 1.412(10)
C34 C35 1.354(12)
C34 H34 0.9500
C35 C36 1.400(12)
C35 H35 0.9500
C36 C37 1.368(11)
C36 C99 1.513(12)
C37 C38 1.379(11)
C37 H37 0.9500
C38 H38 0.9500
C39 C44 1.383(10)
C39 C40 1.385(11)
C40 C41 1.354(12)
C40 H40 0.9500
C41 C42 1.415(12)
C41 H41 0.9500
C42 C43 1.389(12)
C42 C100 1.490(12)
C43 C44 1.404(11)
C43 H43 0.9500
C44 H44 0.9500
C45 C50 1.376(9)
C45 C46 1.389(10)
C46 C47 1.352(11)
C46 H46 0.9500
C47 C48 1.379(11)
C47 H47 0.9500
C48 C49 1.395(11)
C48 C101 1.484(11)
C49 C50 1.384(11)
C49 H49 0.9500
C50 H50 0.9500
C51 C56 1.371(10)
C51 C52 1.372(10)
C52 C53 1.386(11)
C52 H52 0.9500
C53 C54 1.405(11)
C53 H53 0.9500
C54 C55 1.389(11)
C54 C102 1.497(11)
C55 C56 1.400(11)
C55 H55 0.9500
C56 H56 0.9500
C57 C58 1.369(11)
C57 C62 1.395(10)
C58 C59 1.403(11)
C58 H58 0.9500
C59 C60 1.385(14)
C59 H59 0.9500
C60 C61 1.408(15)
C60 H60 0.9500
C61 C62 1.380(12)
C61 H61 0.9500
C62 H62 0.9500
C63 C64 1.390(10)
C63 C68 1.413(10)
C64 C65 1.381(13)
C64 H64 0.9500
C65 C66 1.390(14)
C65 H65 0.9500
C66 C67 1.373(13)
C66 H66 0.9500
C67 C68 1.364(10)
C67 H67 0.9500
C68 H68 0.9500
C69 C70 1.377(11)
C69 C74 1.383(10)
C70 C71 1.404(12)
C70 H70 0.9500
C71 C72 1.378(15)
C71 H71 0.9500
C72 C73 1.373(15)
C72 H72 0.9500
C73 C74 1.392(12)
C73 H73 0.9500
C74 H74 0.9500
C75 C76 1.362(11)
C75 C80 1.389(10)
C76 C77 1.412(12)
C76 H76 0.9500
C77 C78 1.376(13)
C77 H77 0.9500
C78 C79 1.393(15)
C78 H78 0.9500
C79 C80 1.384(12)
C79 H79 0.9500
C80 H80 0.9500
C81 C82 1.358(11)
C81 C86 1.386(10)
C82 C83 1.373(13)
C82 H82 0.9500
C83 C84 1.409(15)
C83 H83 0.9500
C84 C85 1.328(14)
C84 H84 0.9500
C85 C86 1.394(11)
C85 H85 0.9500
C86 H86 0.9500
C87 C88 1.410(10)
C87 C92 1.412(10)
C88 C89 1.382(11)
C88 H88 0.9500
C89 C90 1.385(14)
C89 H89 0.9500
C90 C91 1.350(14)
C90 H90 0.9500
C91 C92 1.370(11)
C91 H91 0.9500
C92 H92 0.9500
C93 C98 1.388(11)
C93 C94 1.407(10)
C94 C95 1.388(11)
C94 H94 0.9500
C95 C96 1.364(12)
C95 H95 0.9500
C96 C97 1.360(15)
C96 H96 0.9500
C97 C98 1.387(13)
C97 H97 0.9500
C98 H98 0.9500
C99 H99A 0.9800
C99 H99B 0.9800
C99 H99C 0.9800
C100 H10A 0.9800
C100 H10B 0.9800
C100 H10C 0.9800
C101 H10D 0.9800
C101 H10E 0.9800
C101 H10F 0.9800
C102 H10G 0.9800
C102 H10H 0.9800
C102 H10I 0.9800
C103 C108 1.387(11)
C103 C104 1.404(11)
C104 C105 1.409(13)
C104 H104 0.9500
C105 C106 1.285(15)
C105 H105 0.9500
C106 C107 1.424(17)
C106 H106 0.9500
C107 C108 1.358(14)
C107 H107 0.9500
C108 H108 0.9500
C1S Cl6 1.720(10)
C1S Cl5 1.747(9)
C1S Cl7 1.763(11)
C1S H1S 1.0000
C2S Cl9 1.728(10)
C2S Cl10 1.743(10)
C2S Cl8 1.766(9)
C2S H2S 1.0000
C3S Cl12 1.731(9)
C3S Cl11 1.740(9)
C3S Cl13 1.741(10)
C3S H3S 1.0000
C4S Cl16 1.699(10)
C4S Cl15 1.744(10)
C4S Cl14 1.766(9)
C4S H4S 1.0000
C5S Cl17 1.748(12)
C5S Cl19 1.749(13)
C5S Cl18 1.753(13)
C5S H5S 1.0000
C6S Cl21 1.718(11)
C6S Cl20 1.747(13)
C6S Cl22 1.753(15)
C6S H6S 1.0000
C7S Cl25 1.571(17)
C7S Cl24 1.754(16)
C7S Cl23 1.773(18)
C7S H7S 1.0000

loop_
_geom_torsion_atom_site_label_1
_geom_torsion_atom_site_label_2
_geom_torsion_atom_site_label_3
_geom_torsion_atom_site_label_4
_geom_torsion
C15 Pt2 Cl1 Pt3 175.94(19)
N5 Pt2 Cl1 Pt3 -136(3)
Cl2 Pt2 Cl1 Pt3 -1.21(6)
C5 Pt3 Cl1 Pt2 -160(3)
N1 Pt3 Cl1 Pt2 178.04(17)
Cl2 Pt3 Cl1 Pt2 1.27(6)
C5 Pt3 Cl2 Pt2 177.44(19)
N1 Pt3 Cl2 Pt2 -139(2)
Cl1 Pt3 Cl2 Pt2 -1.21(6)
C15 Pt2 Cl2 Pt3 -149.9(18)
N5 Pt2 Cl2 Pt3 178.58(17)
Cl1 Pt2 Cl2 Pt3 1.28(6)
C20 Pt4 Cl3 Pt1 178.75(19)
N7 Pt4 Cl3 Pt1 -137.9(17)
Cl4 Pt4 Cl3 Pt1 0.69(6)
C10 Pt1 Cl3 Pt4 -148(2)
N3 Pt1 Cl3 Pt4 176.54(16)
Cl4 Pt1 Cl3 Pt4 -0.73(6)
C10 Pt1 Cl4 Pt4 177.5(2)
N3 Pt1 Cl4 Pt4 -135(2)
Cl3 Pt1 Cl4 Pt4 0.69(6)
C20 Pt4 Cl4 Pt1 -155(2)
N7 Pt4 Cl4 Pt1 175.65(17)
Cl3 Pt4 Cl4 Pt1 -0.73(6)
C7 Fe1 C1 C2 80.2(5)
C8 Fe1 C1 C2 45.6(7)
C9 Fe1 C1 C2 -168.0(12)
C6 Fe1 C1 C2 124.5(4)
C3 Fe1 C1 C2 -39.3(4)
C4 Fe1 C1 C2 -83.2(4)
C10 Fe1 C1 C2 162.5(4)
C5 Fe1 C1 C2 -120.1(5)
C2 Fe1 C1 C21 -136.5(7)
C7 Fe1 C1 C21 -56.3(6)
C8 Fe1 C1 C21 -90.9(7)
C9 Fe1 C1 C21 55.4(15)
C6 Fe1 C1 C21 -12.0(6)
C3 Fe1 C1 C21 -175.8(6)
C4 Fe1 C1 C21 140.3(6)
C10 Fe1 C1 C21 26.0(7)
C5 Fe1 C1 C21 103.4(7)
C2 Fe1 C1 C5 120.1(5)
C7 Fe1 C1 C5 -159.7(4)
C8 Fe1 C1 C5 165.7(5)
C9 Fe1 C1 C5 -47.9(14)
C6 Fe1 C1 C5 -115.4(4)
C3 Fe1 C1 C5 80.8(4)
C4 Fe1 C1 C5 36.9(4)
C10 Fe1 C1 C5 -77.4(5)
C21 C1 C2 C3 -178.0(8)
C5 C1 C2 C3 -0.1(8)
Fe1 C1 C2 C3 61.6(5)
C21 C1 C2 Fe1 120.4(9)
C5 C1 C2 Fe1 -61.7(5)
C7 Fe1 C2 C1 -114.5(4)
C8 Fe1 C2 C1 -156.1(4)
C9 Fe1 C2 C1 175.1(5)
C6 Fe1 C2 C1 -75.1(5)
C3 Fe1 C2 C1 116.8(6)
C4 Fe1 C2 C1 80.1(4)
C10 Fe1 C2 C1 -57.6(11)
C5 Fe1 C2 C1 37.7(4)
C1 Fe1 C2 C3 -116.8(6)
C7 Fe1 C2 C3 128.7(4)
C8 Fe1 C2 C3 87.2(5)
C9 Fe1 C2 C3 58.3(7)
C6 Fe1 C2 C3 168.1(4)
C4 Fe1 C2 C3 -36.6(4)
C10 Fe1 C2 C3 -174.3(9)
C5 Fe1 C2 C3 -79.0(4)
C1 C2 C3 C4 -1.6(8)
Fe1 C2 C3 C4 58.7(5)
C1 C2 C3 Fe1 -60.3(5)
C1 Fe1 C3 C2 39.5(4)
C7 Fe1 C3 C2 -67.9(5)
C8 Fe1 C3 C2 -107.9(4)
C9 Fe1 C3 C2 -151.1(4)
C6 Fe1 C3 C2 -37.7(12)
C4 Fe1 C3 C2 121.0(6)
C10 Fe1 C3 C2 176.3(6)
C5 Fe1 C3 C2 84.6(4)
C1 Fe1 C3 C4 -81.5(4)
C2 Fe1 C3 C4 -121.0(6)
C7 Fe1 C3 C4 171.2(4)
C8 Fe1 C3 C4 131.1(4)
C9 Fe1 C3 C4 88.0(4)
C6 Fe1 C3 C4 -158.7(9)
C10 Fe1 C3 C4 55.3(8)
C5 Fe1 C3 C4 -36.4(4)
C2 C3 C4 C5 2.8(8)
Fe1 C3 C4 C5 59.7(5)
C2 C3 C4 Fe1 -57.0(5)
C1 Fe1 C4 C5 -38.7(4)
C2 Fe1 C4 C5 -83.3(4)
C7 Fe1 C4 C5 -148.1(10)
C8 Fe1 C4 C5 172.3(4)
C9 Fe1 C4 C5 128.6(4)
C6 Fe1 C4 C5 46.6(7)
C3 Fe1 C4 C5 -120.5(5)
C10 Fe1 C4 C5 83.8(4)
C1 Fe1 C4 C3 81.7(4)
C2 Fe1 C4 C3 37.1(4)
C7 Fe1 C4 C3 -27.6(12)
C8 Fe1 C4 C3 -67.2(5)
C9 Fe1 C4 C3 -110.9(4)
C6 Fe1 C4 C3 167.1(6)
C10 Fe1 C4 C3 -155.7(4)
C5 Fe1 C4 C3 120.5(5)
C3 C4 C5 C1 -2.7(8)
Fe1 C4 C5 C1 55.6(4)
C3 C4 C5 Pt3 179.8(6)
Fe1 C4 C5 Pt3 -121.9(7)
C3 C4 C5 Fe1 -58.3(5)
C2 C1 C5 C4 1.7(8)
C21 C1 C5 C4 -179.7(6)
Fe1 C1 C5 C4 -57.9(5)
C2 C1 C5 Pt3 179.9(5)
C21 C1 C5 Pt3 -1.6(7)
Fe1 C1 C5 Pt3 120.2(4)
C2 C1 C5 Fe1 59.6(5)
C21 C1 C5 Fe1 -121.8(5)
N1 Pt3 C5 C4 -179.8(8)
Cl2 Pt3 C5 C4 -3.2(8)
Cl1 Pt3 C5 C4 158(2)
N1 Pt3 C5 C1 2.9(5)
Cl2 Pt3 C5 C1 179.5(5)
Cl1 Pt3 C5 C1 -20(3)
N1 Pt3 C5 Fe1 80.3(4)
Cl2 Pt3 C5 Fe1 -103.0(3)
Cl1 Pt3 C5 Fe1 58(3)
C1 Fe1 C5 C4 119.1(5)
C2 Fe1 C5 C4 81.5(4)
C7 Fe1 C5 C4 161.8(6)
C8 Fe1 C5 C4 -27.0(13)
C9 Fe1 C5 C4 -72.4(5)
C6 Fe1 C5 C4 -158.2(4)
C3 Fe1 C5 C4 37.3(4)
C10 Fe1 C5 C4 -115.8(4)
C2 Fe1 C5 C1 -37.5(4)
C7 Fe1 C5 C1 42.7(7)
C8 Fe1 C5 C1 -146.1(11)
C9 Fe1 C5 C1 168.5(4)
C6 Fe1 C5 C1 82.8(4)
C3 Fe1 C5 C1 -81.8(4)
C4 Fe1 C5 C1 -119.1(5)
C10 Fe1 C5 C1 125.2(4)
C1 Fe1 C5 Pt3 -104.9(5)
C2 Fe1 C5 Pt3 -142.4(4)
C7 Fe1 C5 Pt3 -62.2(7)
C8 Fe1 C5 Pt3 109.0(12)
C9 Fe1 C5 Pt3 63.7(5)
C6 Fe1 C5 Pt3 -22.1(5)
C3 Fe1 C5 Pt3 173.3(4)
C4 Fe1 C5 Pt3 136.1(6)
C10 Fe1 C5 Pt3 20.3(4)
C1 Fe1 C6 C10 130.2(4)
C2 Fe1 C6 C10 172.3(4)
C7 Fe1 C6 C10 -119.9(6)
C8 Fe1 C6 C10 -82.8(4)
C9 Fe1 C6 C10 -38.0(4)
C3 Fe1 C6 C10 -158.0(9)
C4 Fe1 C6 C10 54.2(8)
C5 Fe1 C6 C10 86.5(4)
C1 Fe1 C6 C7 -109.9(4)
C2 Fe1 C6 C7 -67.8(5)
C8 Fe1 C6 C7 37.0(4)
C9 Fe1 C6 C7 81.9(4)
C3 Fe1 C6 C7 -38.1(12)
C4 Fe1 C6 C7 174.1(6)
C10 Fe1 C6 C7 119.9(6)
C5 Fe1 C6 C7 -153.7(4)
C10 C6 C7 C8 1.4(9)
Fe1 C6 C7 C8 -59.2(5)
C10 C6 C7 Fe1 60.6(5)
C1 Fe1 C7 C8 -153.0(4)
C2 Fe1 C7 C8 -110.8(5)
C9 Fe1 C7 C8 38.9(4)
C6 Fe1 C7 C8 119.9(6)
C3 Fe1 C7 C8 -72.0(5)
C4 Fe1 C7 C8 -50.3(12)
C10 Fe1 C7 C8 83.8(4)
C5 Fe1 C7 C8 176.9(5)
C1 Fe1 C7 C6 87.1(4)
C2 Fe1 C7 C6 129.2(4)
C8 Fe1 C7 C6 -119.9(6)
C9 Fe1 C7 C6 -81.1(4)
C3 Fe1 C7 C6 168.1(4)
C4 Fe1 C7 C6 -170.3(9)
C10 Fe1 C7 C6 -36.2(4)
C5 Fe1 C7 C6 57.0(7)
C6 C7 C8 C9 0.0(8)
Fe1 C7 C8 C9 -59.3(5)
C6 C7 C8 Fe1 59.3(5)
C1 Fe1 C8 C7 51.7(7)
C2 Fe1 C8 C7 82.7(5)
C9 Fe1 C8 C7 -118.5(6)
C6 Fe1 C8 C7 -38.1(4)
C3 Fe1 C8 C7 125.9(4)
C4 Fe1 C8 C7 164.6(4)
C10 Fe1 C8 C7 -80.1(5)
C5 Fe1 C8 C7 -173.8(10)
C1 Fe1 C8 C9 170.1(5)
C2 Fe1 C8 C9 -158.8(4)
C7 Fe1 C8 C9 118.5(6)
C6 Fe1 C8 C9 80.3(4)
C3 Fe1 C8 C9 -115.6(4)
C4 Fe1 C8 C9 -77.0(5)
C10 Fe1 C8 C9 38.4(4)
C5 Fe1 C8 C9 -55.3(13)
C7 C8 C9 C24 -178.8(8)
Fe1 C8 C9 C24 121.7(9)
C7 C8 C9 C10 -1.3(8)
Fe1 C8 C9 C10 -60.8(5)
C7 C8 C9 Fe1 59.5(5)
C1 Fe1 C9 C24 70.8(15)
C2 Fe1 C9 C24 -93.2(8)
C7 Fe1 C9 C24 -172.7(7)
C8 Fe1 C9 C24 -134.9(8)
C6 Fe1 C9 C24 142.2(7)
C3 Fe1 C9 C24 -53.5(7)
C4 Fe1 C9 C24 -9.5(7)
C10 Fe1 C9 C24 106.3(7)
C5 Fe1 C9 C24 30.9(7)
C1 Fe1 C9 C8 -154.3(12)
C2 Fe1 C9 C8 41.6(7)
C7 Fe1 C9 C8 -37.9(4)
C6 Fe1 C9 C8 -83.0(4)
C3 Fe1 C9 C8 81.4(5)
C4 Fe1 C9 C8 125.3(4)
C10 Fe1 C9 C8 -118.8(6)
C5 Fe1 C9 C8 165.7(4)
C1 Fe1 C9 C10 -35.5(14)
C2 Fe1 C9 C10 160.4(5)
C7 Fe1 C9 C10 81.0(4)
C8 Fe1 C9 C10 118.8(6)
C6 Fe1 C9 C10 35.9(4)
C3 Fe1 C9 C10 -159.8(4)
C4 Fe1 C9 C10 -115.9(4)
C5 Fe1 C9 C10 -75.5(5)
C7 C6 C10 C9 -2.1(8)
Fe1 C6 C10 C9 56.1(5)
C7 C6 C10 Pt1 -176.3(6)
Fe1 C6 C10 Pt1 -118.1(8)
C7 C6 C10 Fe1 -58.3(5)
C24 C9 C10 C6 -179.7(6)
C8 C9 C10 C6 2.1(8)
Fe1 C9 C10 C6 -57.2(5)
C24 C9 C10 Pt1 -3.8(8)
C8 C9 C10 Pt1 178.0(5)
Fe1 C9 C10 Pt1 118.7(4)
C24 C9 C10 Fe1 -122.5(6)
C8 C9 C10 Fe1 59.3(5)
N3 Pt1 C10 C6 178.3(9)
Cl4 Pt1 C10 C6 -4.6(8)
Cl3 Pt1 C10 C6 142.9(16)
N3 Pt1 C10 C9 4.3(5)
Cl4 Pt1 C10 C9 -178.6(5)
Cl3 Pt1 C10 C9 -31(2)
N3 Pt1 C10 Fe1 81.4(4)
Cl4 Pt1 C10 Fe1 -101.5(3)
Cl3 Pt1 C10 Fe1 46(2)
C1 Fe1 C10 C6 -68.3(5)
C2 Fe1 C10 C6 -22.8(12)
C7 Fe1 C10 C6 38.5(4)
C8 Fe1 C10 C6 82.1(4)
C9 Fe1 C10 C6 120.5(6)
C3 Fe1 C10 C6 166.0(6)
C4 Fe1 C10 C6 -154.8(4)
C5 Fe1 C10 C6 -112.1(4)
C1 Fe1 C10 C9 171.2(4)
C2 Fe1 C10 C9 -143.3(10)
C7 Fe1 C10 C9 -82.0(4)
C8 Fe1 C10 C9 -38.4(4)
C6 Fe1 C10 C9 -120.5(6)
C3 Fe1 C10 C9 45.5(8)
C4 Fe1 C10 C9 84.7(4)
C5 Fe1 C10 C9 127.3(4)
C1 Fe1 C10 Pt1 68.0(5)
C2 Fe1 C10 Pt1 113.4(10)
C7 Fe1 C10 Pt1 174.8(5)
C8 Fe1 C10 Pt1 -141.6(5)
C9 Fe1 C10 Pt1 -103.2(5)
C6 Fe1 C10 Pt1 136.3(6)
C3 Fe1 C10 Pt1 -57.7(8)
C4 Fe1 C10 Pt1 -18.5(5)
C5 Fe1 C10 Pt1 24.1(5)
C16 Fe2 C11 C12 -154.7(12)
C17 Fe2 C11 C12 43.0(8)
C13 Fe2 C11 C12 -38.2(4)
C14 Fe2 C11 C12 -82.0(4)
C18 Fe2 C11 C12 82.3(5)
C19 Fe2 C11 C12 126.3(4)
C15 Fe2 C11 C12 -119.5(6)
C20 Fe2 C11 C12 165.9(4)
C16 Fe2 C11 C27 68.9(14)
C12 Fe2 C11 C27 -136.3(7)
C17 Fe2 C11 C27 -93.4(7)
C13 Fe2 C11 C27 -174.5(6)
C14 Fe2 C11 C27 141.6(6)
C18 Fe2 C11 C27 -54.0(6)
C19 Fe2 C11 C27 -10.1(6)
C15 Fe2 C11 C27 104.1(6)
C20 Fe2 C11 C27 29.6(7)
C16 Fe2 C11 C15 -35.2(14)
C12 Fe2 C11 C15 119.5(6)
C17 Fe2 C11 C15 162.5(6)
C13 Fe2 C11 C15 81.4(4)
C14 Fe2 C11 C15 37.5(4)
C18 Fe2 C11 C15 -158.1(4)
C19 Fe2 C11 C15 -114.2(4)
C20 Fe2 C11 C15 -74.6(5)
C27 C11 C12 C13 179.6(8)
C15 C11 C12 C13 -0.1(8)
Fe2 C11 C12 C13 60.7(5)
C27 C11 C12 Fe2 118.8(9)
C15 C11 C12 Fe2 -60.8(5)
C16 Fe2 C12 C13 52.0(7)
C11 Fe2 C12 C13 -117.5(6)
C17 Fe2 C12 C13 83.8(5)
C14 Fe2 C12 C13 -36.4(4)
C18 Fe2 C12 C13 127.8(4)
C19 Fe2 C12 C13 166.7(4)
C15 Fe2 C12 C13 -79.5(4)
C20 Fe2 C12 C13 -172.2(11)
C16 Fe2 C12 C11 169.4(5)
C17 Fe2 C12 C11 -158.7(4)
C13 Fe2 C12 C11 117.5(6)
C14 Fe2 C12 C11 81.1(4)
C18 Fe2 C12 C11 -114.7(4)
C19 Fe2 C12 C11 -75.8(5)
C15 Fe2 C12 C11 38.0(4)
C20 Fe2 C12 C11 -54.8(13)
C11 C12 C13 C14 -1.3(8)
Fe2 C12 C13 C14 58.4(5)
C11 C12 C13 Fe2 -59.7(5)
C16 Fe2 C13 C12 -153.1(4)
C11 Fe2 C13 C12 39.6(4)
C17 Fe2 C13 C12 -110.7(4)
C14 Fe2 C13 C12 121.7(6)
C18 Fe2 C13 C12 -70.2(5)
C19 Fe2 C13 C12 -45.2(13)
C15 Fe2 C13 C12 84.7(4)
C20 Fe2 C13 C12 176.1(5)
C16 Fe2 C13 C14 85.2(5)
C11 Fe2 C13 C14 -82.1(4)
C12 Fe2 C13 C14 -121.7(6)
C17 Fe2 C13 C14 127.6(4)
C18 Fe2 C13 C14 168.1(4)
C19 Fe2 C13 C14 -166.9(10)
C15 Fe2 C13 C14 -37.0(4)
C20 Fe2 C13 C14 54.4(8)
C12 C13 C14 C15 2.3(8)
Fe2 C13 C14 C15 60.0(5)
C12 C13 C14 Fe2 -57.7(5)
C16 Fe2 C14 C13 -111.4(4)
C11 Fe2 C14 C13 81.3(4)
C12 Fe2 C14 C13 36.2(4)
C17 Fe2 C14 C13 -69.7(5)
C18 Fe2 C14 C13 -37.9(12)
C19 Fe2 C14 C13 172.6(6)
C15 Fe2 C14 C13 120.1(6)
C20 Fe2 C14 C13 -154.5(4)
C16 Fe2 C14 C15 128.4(4)
C11 Fe2 C14 C15 -38.9(4)
C12 Fe2 C14 C15 -84.0(4)
C17 Fe2 C14 C15 170.2(4)
C13 Fe2 C14 C15 -120.1(6)
C18 Fe2 C14 C15 -158.0(10)
C19 Fe2 C14 C15 52.5(7)
C20 Fe2 C14 C15 85.3(4)
C13 C14 C15 C11 -2.2(8)
Fe2 C14 C15 C11 56.6(4)
C13 C14 C15 Pt2 -178.8(6)
Fe2 C14 C15 Pt2 -120.0(7)
C13 C14 C15 Fe2 -58.8(5)
C12 C11 C15 C14 1.4(7)
C27 C11 C15 C14 -178.3(6)
Fe2 C11 C15 C14 -57.9(5)
C12 C11 C15 Pt2 179.0(5)
C27 C11 C15 Pt2 -0.8(7)
Fe2 C11 C15 Pt2 119.7(4)
C12 C11 C15 Fe2 59.3(5)
C27 C11 C15 Fe2 -120.5(5)
N5 Pt2 C15 C14 178.3(8)
Cl1 Pt2 C15 C14 -4.5(8)
Cl2 Pt2 C15 C14 146.5(15)
N5 Pt2 C15 C11 2.0(5)
Cl1 Pt2 C15 C11 179.2(4)
Cl2 Pt2 C15 C11 -30(2)
N5 Pt2 C15 Fe2 80.1(4)
Cl1 Pt2 C15 Fe2 -102.8(4)
Cl2 Pt2 C15 Fe2 48(2)
C16 Fe2 C15 C14 -70.5(5)
C11 Fe2 C15 C14 118.6(5)
C12 Fe2 C15 C14 80.5(4)
C17 Fe2 C15 C14 -29.9(12)
C13 Fe2 C15 C14 37.3(4)
C18 Fe2 C15 C14 166.7(6)
C19 Fe2 C15 C14 -155.7(4)
C20 Fe2 C15 C14 -113.6(4)
C16 Fe2 C15 C11 170.8(4)
C12 Fe2 C15 C11 -38.1(4)
C17 Fe2 C15 C11 -148.6(10)
C13 Fe2 C15 C11 -81.4(4)
C14 Fe2 C15 C11 -118.6(5)
C18 Fe2 C15 C11 48.0(8)
C19 Fe2 C15 C11 85.6(4)
C20 Fe2 C15 C11 127.7(4)
C16 Fe2 C15 Pt2 65.9(5)
C11 Fe2 C15 Pt2 -104.9(6)
C12 Fe2 C15 Pt2 -143.0(5)
C17 Fe2 C15 Pt2 106.5(11)
C13 Fe2 C15 Pt2 173.7(5)
C14 Fe2 C15 Pt2 136.4(6)
C18 Fe2 C15 Pt2 -56.9(8)
C19 Fe2 C15 Pt2 -19.3(5)
C20 Fe2 C15 Pt2 22.8(5)
C11 Fe2 C16 C17 -167.1(11)
C12 Fe2 C16 C17 46.7(7)
C13 Fe2 C16 C17 81.6(5)
C14 Fe2 C16 C17 124.4(4)
C18 Fe2 C16 C17 -39.4(4)
C19 Fe2 C16 C17 -83.4(5)
C15 Fe2 C16 C17 164.0(4)
C20 Fe2 C16 C17 -119.2(6)
C11 Fe2 C16 C30 58.1(15)
C12 Fe2 C16 C30 -88.0(8)
C17 Fe2 C16 C30 -134.8(8)
C13 Fe2 C16 C30 -53.2(7)
C14 Fe2 C16 C30 -10.4(6)
C18 Fe2 C16 C30 -174.2(7)
C19 Fe2 C16 C30 141.8(6)
C15 Fe2 C16 C30 29.2(7)
C20 Fe2 C16 C30 106.0(7)
C11 Fe2 C16 C20 -47.9(14)
C12 Fe2 C16 C20 165.9(5)
C17 Fe2 C16 C20 119.2(6)
C13 Fe2 C16 C20 -159.2(4)
C14 Fe2 C16 C20 -116.5(4)
C18 Fe2 C16 C20 79.8(4)
C19 Fe2 C16 C20 35.8(4)
C15 Fe2 C16 C20 -76.8(5)
C30 C16 C17 C18 -178.4(8)
C20 C16 C17 C18 -2.0(8)
Fe2 C16 C17 C18 60.3(5)
C30 C16 C17 Fe2 121.3(9)
C20 C16 C17 Fe2 -62.3(5)
C11 Fe2 C17 C16 174.2(5)
C12 Fe2 C17 C16 -155.8(4)
C13 Fe2 C17 C16 -114.0(4)
C14 Fe2 C17 C16 -74.9(5)
C18 Fe2 C17 C16 117.5(6)
C19 Fe2 C17 C16 80.2(4)
C15 Fe2 C17 C16 -51.6(12)
C20 Fe2 C17 C16 38.0(4)
C16 Fe2 C17 C18 -117.5(6)
C11 Fe2 C17 C18 56.7(8)
C12 Fe2 C17 C18 86.7(5)
C13 Fe2 C17 C18 128.5(4)
C14 Fe2 C17 C18 167.6(4)
C19 Fe2 C17 C18 -37.3(4)
C15 Fe2 C17 C18 -169.1(9)
C20 Fe2 C17 C18 -79.5(4)
C16 C17 C18 C19 -0.8(8)
Fe2 C17 C18 C19 58.5(5)
C16 C17 C18 Fe2 -59.3(5)
C16 Fe2 C18 C19 -80.9(4)
C11 Fe2 C18 C19 87.7(5)
C12 Fe2 C18 C19 131.2(4)
C17 Fe2 C18 C19 -119.7(6)
C13 Fe2 C18 C19 170.6(4)
C14 Fe2 C18 C19 -159.7(9)
C15 Fe2 C18 C19 53.5(8)
C20 Fe2 C18 C19 -36.4(4)
C16 Fe2 C18 C17 38.7(4)
C11 Fe2 C18 C17 -152.6(4)
C12 Fe2 C18 C17 -109.1(4)
C13 Fe2 C18 C17 -69.8(5)
C14 Fe2 C18 C17 -40.1(12)
C19 Fe2 C18 C17 119.7(6)
C15 Fe2 C18 C17 173.1(6)
C20 Fe2 C18 C17 83.3(4)
C17 C18 C19 C20 3.3(8)
Fe2 C18 C19 C20 60.8(5)
C17 C18 C19 Fe2 -57.5(5)
C16 Fe2 C19 C20 -37.5(4)
C11 Fe2 C19 C20 129.1(4)
C12 Fe2 C19 C20 172.5(4)
C17 Fe2 C19 C20 -81.8(4)
C13 Fe2 C19 C20 -151.6(10)
C14 Fe2 C19 C20 47.7(8)
C18 Fe2 C19 C20 -120.1(6)
C15 Fe2 C19 C20 84.3(4)
C16 Fe2 C19 C18 82.6(4)
C11 Fe2 C19 C18 -110.8(4)
C12 Fe2 C19 C18 -67.4(5)
C17 Fe2 C19 C18 38.3(4)
C13 Fe2 C19 C18 -31.5(13)
C14 Fe2 C19 C18 167.8(6)
C15 Fe2 C19 C18 -155.7(4)
C20 Fe2 C19 C18 120.1(6)
C18 C19 C20 C16 -4.5(8)
Fe2 C19 C20 C16 54.9(5)
C18 C19 C20 Pt4 -179.8(6)
Fe2 C19 C20 Pt4 -120.4(7)
C18 C19 C20 Fe2 -59.4(5)
C17 C16 C20 C19 4.0(8)
C30 C16 C20 C19 -178.6(6)
Fe2 C16 C20 C19 -56.7(5)
C17 C16 C20 Pt4 -179.3(5)
C30 C16 C20 Pt4 -1.9(7)
Fe2 C16 C20 Pt4 119.9(4)
C17 C16 C20 Fe2 60.7(5)
C30 C16 C20 Fe2 -121.9(6)
N7 Pt4 C20 C19 178.5(8)
Cl3 Pt4 C20 C19 -5.3(8)
Cl4 Pt4 C20 C19 149(2)
N7 Pt4 C20 C16 3.4(5)
Cl3 Pt4 C20 C16 179.6(5)
Cl4 Pt4 C20 C16 -26(3)
N7 Pt4 C20 Fe2 80.1(4)
Cl3 Pt4 C20 Fe2 -103.7(3)
Cl4 Pt4 C20 Fe2 51(3)
C16 Fe2 C20 C19 120.9(6)
C11 Fe2 C20 C19 -71.3(5)
C12 Fe2 C20 C19 -26.3(13)
C17 Fe2 C20 C19 83.0(4)
C13 Fe2 C20 C19 164.7(6)
C14 Fe2 C20 C19 -157.5(4)
C18 Fe2 C20 C19 37.7(4)
C15 Fe2 C20 C19 -114.3(4)
C11 Fe2 C20 C16 167.8(4)
C12 Fe2 C20 C16 -147.2(11)
C17 Fe2 C20 C16 -38.0(4)
C13 Fe2 C20 C16 43.8(8)
C14 Fe2 C20 C16 81.5(4)
C18 Fe2 C20 C16 -83.3(4)
C19 Fe2 C20 C16 -120.9(6)
C15 Fe2 C20 C16 124.8(4)
C16 Fe2 C20 Pt4 -103.1(5)
C11 Fe2 C20 Pt4 64.7(5)
C12 Fe2 C20 Pt4 109.6(12)
C17 Fe2 C20 Pt4 -141.1(5)
C13 Fe2 C20 Pt4 -59.4(7)
C14 Fe2 C20 Pt4 -21.6(5)
C18 Fe2 C20 Pt4 173.6(5)
C19 Fe2 C20 Pt4 135.9(6)
C15 Fe2 C20 Pt4 21.6(5)
C5 Pt3 N1 C21 -3.9(5)
Cl2 Pt3 N1 C21 -48(2)
Cl1 Pt3 N1 C21 174.5(5)
C5 Pt3 N1 C23 163.7(6)
Cl2 Pt3 N1 C23 119.5(19)
Cl1 Pt3 N1 C23 -17.9(6)
O1 S1 N2 C21 -46.3(6)
O2 S1 N2 C21 -175.7(6)
C33 S1 N2 C21 69.5(6)
O1 S1 N2 C22 159.0(5)
O2 S1 N2 C22 29.6(6)
C33 S1 N2 C22 -85.2(6)
C23 N1 C21 N2 12.3(8)
Pt3 N1 C21 N2 -177.7(4)
C23 N1 C21 C1 -165.9(6)
Pt3 N1 C21 C1 4.2(8)
C22 N2 C21 N1 2.5(8)
S1 N2 C21 N1 -154.5(5)
C22 N2 C21 C1 -179.7(7)
S1 N2 C21 C1 23.2(11)
C2 C1 C21 N1 176.2(8)
C5 C1 C21 N1 -1.7(9)
Fe1 C1 C21 N1 -84.6(7)
C2 C1 C21 N2 -1.4(15)
C5 C1 C21 N2 -179.3(7)
Fe1 C1 C21 N2 97.7(8)
C21 N2 C22 C81 108.0(6)
S1 N2 C22 C81 -93.5(6)
C21 N2 C22 C23 -14.5(7)
S1 N2 C22 C23 144.1(5)
C21 N1 C23 C93 97.9(6)
Pt3 N1 C23 C93 -70.2(7)
C21 N1 C23 C22 -20.7(7)
Pt3 N1 C23 C22 171.2(5)
N2 C22 C23 N1 20.2(6)
C81 C22 C23 N1 -101.2(6)
N2 C22 C23 C93 -98.4(6)
C81 C22 C23 C93 140.3(6)
C10 Pt1 N3 C24 -4.6(5)
Cl4 Pt1 N3 C24 -53(3)
Cl3 Pt1 N3 C24 171.9(5)
C10 Pt1 N3 C26 166.6(6)
Cl4 Pt1 N3 C26 119(2)
Cl3 Pt1 N3 C26 -16.9(6)
O4 S2 N4 C24 -50.3(7)
O3 S2 N4 C24 -178.7(6)
C39 S2 N4 C24 65.9(6)
O4 S2 N4 C25 161.1(5)
O3 S2 N4 C25 32.8(6)
C39 S2 N4 C25 -82.6(6)
C26 N3 C24 N4 12.0(8)
Pt1 N3 C24 N4 -175.1(4)
C26 N3 C24 C9 -169.2(6)
Pt1 N3 C24 C9 3.7(8)
C25 N4 C24 N3 2.8(8)
S2 N4 C24 N3 -148.9(5)
C25 N4 C24 C9 -175.6(7)
S2 N4 C24 C9 32.7(11)
C8 C9 C24 N3 177.5(8)
C10 C9 C24 N3 0.1(9)
Fe1 C9 C24 N3 -83.6(7)
C8 C9 C24 N4 -4.1(15)
C10 C9 C24 N4 178.5(7)
Fe1 C9 C24 N4 94.8(9)
C24 N4 C25 C103 106.0(7)
S2 N4 C25 C103 -100.3(6)
C24 N4 C25 C26 -15.0(7)
S2 N4 C25 C26 138.7(5)
C24 N3 C26 C57 100.4(7)
Pt1 N3 C26 C57 -71.2(7)
C24 N3 C26 C25 -20.7(7)
Pt1 N3 C26 C25 167.7(5)
C103 C25 C26 N3 -100.4(6)
N4 C25 C26 N3 20.5(6)
C103 C25 C26 C57 139.3(6)
N4 C25 C26 C57 -99.7(6)
C15 Pt2 N5 C27 -3.1(5)
Cl1 Pt2 N5 C27 -52(3)
Cl2 Pt2 N5 C27 173.7(5)
C15 Pt2 N5 C28 168.2(6)
Cl1 Pt2 N5 C28 119(2)
Cl2 Pt2 N5 C28 -14.9(6)
O6 S3 N6 C27 -51.6(6)
O5 S3 N6 C27 -179.6(5)
C45 S3 N6 C27 65.2(6)
O6 S3 N6 C29 159.4(5)
O5 S3 N6 C29 31.4(6)
C45 S3 N6 C29 -83.7(5)
C28 N5 C27 N6 11.5(8)
Pt2 N5 C27 N6 -175.6(4)
C28 N5 C27 C11 -169.3(6)
Pt2 N5 C27 C11 3.6(8)
C29 N6 C27 N5 3.1(7)
S3 N6 C27 N5 -148.5(5)
C29 N6 C27 C11 -175.9(7)
S3 N6 C27 C11 32.5(10)
C12 C11 C27 N5 178.6(8)
C15 C11 C27 N5 -1.8(8)
Fe2 C11 C27 N5 -83.7(7)
C12 C11 C27 N6 -2.5(14)
C15 C11 C27 N6 177.1(7)
Fe2 C11 C27 N6 95.2(8)
C27 N5 C28 C75 99.9(6)
Pt2 N5 C28 C75 -71.7(7)
C27 N5 C28 C29 -20.1(7)
Pt2 N5 C28 C29 168.2(5)
C27 N6 C29 C69 106.7(6)
S3 N6 C29 C69 -99.4(6)
C27 N6 C29 C28 -14.4(6)
S3 N6 C29 C28 139.4(5)
N5 C28 C29 C69 -99.2(6)
C75 C28 C29 C69 140.9(6)
N5 C28 C29 N6 19.6(6)
C75 C28 C29 N6 -100.3(6)
C20 Pt4 N7 C30 -4.8(5)
Cl3 Pt4 N7 C30 -49(2)
Cl4 Pt4 N7 C30 173.0(5)
C20 Pt4 N7 C32 164.9(6)
Cl3 Pt4 N7 C32 121.0(16)
Cl4 Pt4 N7 C32 -17.3(6)
O8 S4 N8 C30 -43.9(7)
O7 S4 N8 C30 -172.1(6)
C51 S4 N8 C30 72.4(6)
O8 S4 N8 C31 157.1(5)
O7 S4 N8 C31 28.8(6)
C51 S4 N8 C31 -86.7(6)
C32 N7 C30 N8 13.3(8)
Pt4 N7 C30 N8 -174.9(4)
C32 N7 C30 C16 -166.9(6)
Pt4 N7 C30 C16 4.9(8)
C31 N8 C30 N7 3.0(8)
S4 N8 C30 N7 -158.6(5)
C31 N8 C30 C16 -176.8(7)
S4 N8 C30 C16 21.6(11)
C17 C16 C30 N7 174.5(8)
C20 C16 C30 N7 -1.9(9)
Fe2 C16 C30 N7 -86.3(7)
C17 C16 C30 N8 -5.8(14)
C20 C16 C30 N8 177.9(7)
Fe2 C16 C30 N8 93.4(9)
C30 N8 C31 C87 106.9(6)
S4 N8 C31 C87 -90.3(6)
C30 N8 C31 C32 -16.6(6)
S4 N8 C31 C32 146.2(5)
C30 N7 C32 C63 97.1(6)
Pt4 N7 C32 C63 -73.2(7)
C30 N7 C32 C31 -23.2(7)
Pt4 N7 C32 C31 166.6(5)
C87 C31 C32 N7 -99.1(6)
N8 C31 C32 N7 23.0(6)
C87 C31 C32 C63 141.6(6)
N8 C31 C32 C63 -96.4(6)
O1 S1 C33 C38 33.6(6)
O2 S1 C33 C38 167.6(5)
N2 S1 C33 C38 -80.7(6)
O1 S1 C33 C34 -146.3(6)
O2 S1 C33 C34 -12.3(7)
N2 S1 C33 C34 99.4(6)
C38 C33 C34 C35 -2.8(11)
S1 C33 C34 C35 177.1(6)
C33 C34 C35 C36 2.1(13)
C34 C35 C36 C37 0.0(13)
C34 C35 C36 C99 -178.7(8)
C35 C36 C37 C38 -1.4(13)
C99 C36 C37 C38 177.2(8)
C36 C37 C38 C33 0.8(12)
C34 C33 C38 C37 1.3(11)
S1 C33 C38 C37 -178.5(6)
O4 S2 C39 C44 -137.9(6)
O3 S2 C39 C44 -5.2(7)
N4 S2 C39 C44 107.3(6)
O4 S2 C39 C40 41.8(7)
O3 S2 C39 C40 174.4(6)
N4 S2 C39 C40 -73.0(7)
C44 C39 C40 C41 -0.8(12)
S2 C39 C40 C41 179.5(7)
C39 C40 C41 C42 0.9(13)
C40 C41 C42 C43 -0.1(12)
C40 C41 C42 C100 179.2(8)
C41 C42 C43 C44 -0.8(11)
C100 C42 C43 C44 179.9(7)
C40 C39 C44 C43 -0.2(11)
S2 C39 C44 C43 179.5(6)
C42 C43 C44 C39 1.0(11)
O6 S3 C45 C50 -141.0(5)
O5 S3 C45 C50 -8.0(6)
N6 S3 C45 C50 104.0(6)
O6 S3 C45 C46 38.2(6)
O5 S3 C45 C46 171.2(5)
N6 S3 C45 C46 -76.8(6)
C50 C45 C46 C47 -1.5(11)
S3 C45 C46 C47 179.3(6)
C45 C46 C47 C48 0.8(11)
C46 C47 C48 C49 1.3(11)
C46 C47 C48 C101 -178.8(8)
C47 C48 C49 C50 -2.8(11)
C101 C48 C49 C50 177.2(7)
C46 C45 C50 C49 0.1(10)
S3 C45 C50 C49 179.2(5)
C48 C49 C50 C45 2.1(11)
O8 S4 C51 C56 -135.9(6)
O7 S4 C51 C56 -1.7(6)
N8 S4 C51 C56 109.6(6)
O8 S4 C51 C52 43.1(7)
O7 S4 C51 C52 177.3(6)
N8 S4 C51 C52 -71.5(6)
C56 C51 C52 C53 0.2(11)
S4 C51 C52 C53 -178.7(6)
C51 C52 C53 C54 -0.2(12)
C52 C53 C54 C55 0.4(12)
C52 C53 C54 C102 178.0(8)
C53 C54 C55 C56 -0.6(12)
C102 C54 C55 C56 -178.2(8)
C52 C51 C56 C55 -0.4(11)
S4 C51 C56 C55 178.5(6)
C54 C55 C56 C51 0.6(12)
N3 C26 C57 C58 -19.3(9)
C25 C26 C57 C58 95.2(8)
N3 C26 C57 C62 165.6(6)
C25 C26 C57 C62 -80.0(8)
C62 C57 C58 C59 -1.9(12)
C26 C57 C58 C59 -177.1(8)
C57 C58 C59 C60 1.3(14)
C58 C59 C60 C61 -1.8(15)
C59 C60 C61 C62 2.9(15)
C60 C61 C62 C57 -3.6(13)
C58 C57 C62 C61 3.1(12)
C26 C57 C62 C61 178.4(8)
N7 C32 C63 C64 166.2(6)
C31 C32 C63 C64 -79.4(8)
N7 C32 C63 C68 -21.0(9)
C31 C32 C63 C68 93.4(7)
C68 C63 C64 C65 -1.0(12)
C32 C63 C64 C65 172.1(7)
C63 C64 C65 C66 1.2(14)
C64 C65 C66 C67 -1.0(14)
C65 C66 C67 C68 0.6(14)
C66 C67 C68 C63 -0.4(12)
C64 C63 C68 C67 0.6(11)
C32 C63 C68 C67 -172.3(7)
N6 C29 C69 C70 106.2(7)
C28 C29 C69 C70 -141.1(7)
N6 C29 C69 C74 -76.0(8)
C28 C29 C69 C74 36.7(9)
C74 C69 C70 C71 2.7(12)
C29 C69 C70 C71 -179.4(7)
C69 C70 C71 C72 -2.3(13)
C70 C71 C72 C73 1.3(15)
C71 C72 C73 C74 -0.7(15)
C70 C69 C74 C73 -2.1(12)
C29 C69 C74 C73 -179.9(7)
C72 C73 C74 C69 1.2(14)
N5 C28 C75 C76 -17.2(9)
C29 C28 C75 C76 97.4(7)
N5 C28 C75 C80 165.3(6)
C29 C28 C75 C80 -80.1(8)
C80 C75 C76 C77 0.9(12)
C28 C75 C76 C77 -176.6(7)
C75 C76 C77 C78 -0.9(14)
C76 C77 C78 C79 0.1(15)
C77 C78 C79 C80 0.7(15)
C78 C79 C80 C75 -0.8(14)
C76 C75 C80 C79 -0.1(12)
C28 C75 C80 C79 177.5(7)
N2 C22 C81 C82 -69.9(9)
C23 C22 C81 C82 45.0(10)
N2 C22 C81 C86 111.9(7)
C23 C22 C81 C86 -133.2(7)
C86 C81 C82 C83 -2.0(14)
C22 C81 C82 C83 179.8(8)
C81 C82 C83 C84 2.2(16)
C82 C83 C84 C85 -0.8(17)
C83 C84 C85 C86 -0.8(16)
C82 C81 C86 C85 0.5(12)
C22 C81 C86 C85 178.7(7)
C84 C85 C86 C81 0.9(14)
N8 C31 C87 C88 -72.5(8)
C32 C31 C87 C88 43.5(9)
N8 C31 C87 C92 108.2(7)
C32 C31 C87 C92 -135.8(7)
C92 C87 C88 C89 0.1(11)
C31 C87 C88 C89 -179.2(7)
C87 C88 C89 C90 -1.1(12)
C88 C89 C90 C91 1.7(13)
C89 C90 C91 C92 -1.3(15)
C90 C91 C92 C87 0.2(14)
C88 C87 C92 C91 0.4(11)
C31 C87 C92 C91 179.7(7)
N1 C23 C93 C98 162.6(6)
C22 C23 C93 C98 -83.9(8)
N1 C23 C93 C94 -21.5(8)
C22 C23 C93 C94 92.0(7)
C98 C93 C94 C95 1.9(11)
C23 C93 C94 C95 -174.0(7)
C93 C94 C95 C96 -1.1(12)
C94 C95 C96 C97 0.8(14)
C95 C96 C97 C98 -1.4(15)
C96 C97 C98 C93 2.3(14)
C94 C93 C98 C97 -2.5(12)
C23 C93 C98 C97 173.5(7)
N4 C25 C103 C108 113.2(8)
C26 C25 C103 C108 -131.6(8)
N4 C25 C103 C104 -69.6(9)
C26 C25 C103 C104 45.7(9)
C108 C103 C104 C105 -2.8(13)
C25 C103 C104 C105 179.9(8)
C103 C104 C105 C106 6.4(16)
C104 C105 C106 C107 -10.4(18)
C105 C106 C107 C108 11.0(17)
C106 C107 C108 C103 -7.7(15)
C104 C103 C108 C107 3.8(13)
C25 C103 C108 C107 -178.9(9)
